data_7058087
loop_
_publ_author_name
'Konarev, Dmitri V.'
'Khasanov, Salavat S.'
'Goryunkov, Alexey A.'
'Troyanov, Sergey I.'
'Brotsman, Victor A.'
'Ioffe, Ilya N.'
'Lyubovskaya, Rimma N.'

_publ_section_title
;
 Negatively charged singly-bonded dimers of C1-[C70(CF3)10] and bare C70
 fullerene
;
_journal_issue 6
_journal_name_full 'New Journal of Chemistry'
_journal_page_first 2726
_journal_paper_doi 10.1039/C8NJ05847D
_journal_volume 43
_journal_year 2019
_chemical_compound_source no
_chemical_formula_moiety 'C140, 2(C16 H32 N2 O5 Na), 3(C6 H4 Cl2)'
_chemical_formula_sum 'C190 H76 Cl6 N4 Na2 O10'
_chemical_formula_weight 2833.22
_chemical_melting_point ?
_chemical_name_common no
_chemical_name_systematic 'salt of negatively charged C70 dimer with cryptand[2.2.1] sodium, o-dichlorobenzene solvate'
_chemical_properties_physical Air-sensitive,Moisture-sensitive,Oxygen-sensitive
_space_group_crystal_system triclinic
_space_group_IT_number 2
_space_group_name_Hall '-P 1'
_space_group_name_H-M_alt 'P -1'
_symmetry_space_group_name_Hall '-P 1'
_symmetry_space_group_name_H-M 'P -1'
_atom_sites_solution_hydrogens geom
_atom_sites_solution_primary direct
_atom_sites_solution_secondary difmap
_audit_creation_date 2016-10-21
_audit_creation_method SHELXL-2013
_audit_update_record
;
2018-11-16 deposited with the CCDC.
2019-01-10 downloaded from the CCDC.
;
_cell_angle_alpha 81.101(2)
_cell_angle_beta 74.353(2)
_cell_angle_gamma 83.299(2)
_cell_formula_units_Z 2
_cell_length_a 16.9600(3)
_cell_length_b 17.0183(3)
_cell_length_c 21.5230(4)
_cell_measurement_reflns_used 29998
_cell_measurement_temperature 100(1)
_cell_measurement_theta_max 28.2470
_cell_measurement_theta_min 2.1780
_cell_volume 5891.59(19)
_computing_cell_refinement 'CrysAlisPro 1.171.38.41 (Rigaku OD, 2015)'
_computing_data_collection 'CrysAlisPro 1.171.38.41 (Rigaku OD, 2015)'
_computing_data_reduction 'CrysAlisPro 1.171.38.41 (Rigaku OD, 2015)'
_computing_molecular_graphics 'WinGX publication routines (Farrugia, 1999)'
_computing_publication_material 'WinGX publication routines (Farrugia, 1999)'
_computing_structure_refinement 'SHELXL-2013 (Sheldrick, 2013)'
_computing_structure_solution 'SHELXS-2013 (Sheldrick, 2013)'
_diffrn_ambient_environment N~2~
_diffrn_ambient_temperature 100(1)
_diffrn_detector 'CCD plate'
_diffrn_detector_area_resol_mean 10.4566
_diffrn_detector_type AtlasS2
_diffrn_measured_fraction_theta_full 1.000
_diffrn_measured_fraction_theta_max 0.977
_diffrn_measurement_device 'four-circle diffractometer'
_diffrn_measurement_device_type 'Xcalibur, AtlasS2, Gemini'
_diffrn_measurement_method '\w scans'
_diffrn_radiation_monochromator graphite
_diffrn_radiation_probe x-ray
_diffrn_radiation_type 'Mo K\a'
_diffrn_radiation_wavelength 0.71073
_diffrn_reflns_av_R_equivalents 0.0336
_diffrn_reflns_av_unetI/netI 0.0471
_diffrn_reflns_Laue_measured_fraction_full 1.000
_diffrn_reflns_Laue_measured_fraction_max 0.977
_diffrn_reflns_limit_h_max 22
_diffrn_reflns_limit_h_min -22
_diffrn_reflns_limit_k_max 21
_diffrn_reflns_limit_k_min -22
_diffrn_reflns_limit_l_max 28
_diffrn_reflns_limit_l_min -28
_diffrn_reflns_number 92535
_diffrn_reflns_point_group_measured_fraction_full 1.000
_diffrn_reflns_point_group_measured_fraction_max 0.977
_diffrn_reflns_theta_full 25.242
_diffrn_reflns_theta_max 28.282
_diffrn_reflns_theta_min 1.982
_diffrn_source 'fine-focus sealed X-ray tube'
_diffrn_source_type 'Enhance (Mo) X-ray Source'
_exptl_absorpt_coefficient_mu 0.235
_exptl_absorpt_correction_T_max 1.00000
_exptl_absorpt_correction_T_min 0.98881
_exptl_absorpt_correction_type multi-scan
_exptl_absorpt_process_details
;
CrysAlisPro 1.171.38.41 (Rigaku Oxford Diffraction, 2015)
Empirical absorption correction using spherical harmonics,
implemented in SCALE3 ABSPACK scaling algorithm.
;
_exptl_crystal_colour black
_exptl_crystal_density_diffrn 1.597
_exptl_crystal_description block
_exptl_crystal_F_000 2896
_exptl_crystal_recrystallization_method 'Re-crystallisation from solvent: o-dichlorobenzene/n-hexane'
_exptl_crystal_size_max 0.250
_exptl_crystal_size_mid 0.100
_exptl_crystal_size_min 0.100
_refine_diff_density_max 0.697
_refine_diff_density_min -0.644
_refine_diff_density_rms 0.072
_refine_ls_extinction_method none
_refine_ls_goodness_of_fit_ref 1.028
_refine_ls_hydrogen_treatment constr
_refine_ls_matrix_type full
_refine_ls_number_parameters 1958
_refine_ls_number_reflns 28597
_refine_ls_number_restraints 1023
_refine_ls_restrained_S_all 1.019
_refine_ls_R_factor_all 0.0847
_refine_ls_R_factor_gt 0.0568
_refine_ls_shift/su_max 0.001
_refine_ls_shift/su_mean 0.000
_refine_ls_structure_factor_coef Fsqd
_refine_ls_weighting_details 'w=1/[\s^2^(Fo^2^)+(0.0642P)^2^+6.1648P] where P=(Fo^2^+2Fc^2^)/3'
_refine_ls_weighting_scheme calc
_refine_ls_wR_factor_gt 0.1318
_refine_ls_wR_factor_ref 0.1467
_reflns_Friedel_coverage 0.000
_reflns_number_gt 20950
_reflns_number_total 28597
_reflns_threshold_expression 'I > 2\s(I)'
_cod_data_source_file c8nj05847d2.cif
_cod_data_source_block C1402Cryptand221Na
_cod_depositor_comments
;
The following automatic conversions were performed:

'_chemical_melting_point' value 'not measured' was changed to '?' -
the value is undefined or not given.

Automatic conversion script
Id: cif_fix_values 4973 2017-02-22 13:04:09Z antanas 

 Adding full bibliography for 7058085--7058087.cif.
;
_cod_original_cell_volume 5891.6(2)
_cod_database_code 7058087
_shelx_space_group_comment
;
The symmetry employed for this shelxl refinement is uniquely defined
by the following loop, which should always be used as a source of
symmetry information in preference to the above space-group names.
They are only intended as comments.
;
_shelx_estimated_absorpt_t_min 0.943
_shelx_estimated_absorpt_t_max 0.977
_shelxl_version_number 2013-4

loop_
_space_group_symop_operation_xyz
'x, y, z'
'-x, -y, -z'

loop_
_atom_site_label
_atom_site_type_symbol
_atom_site_fract_x
_atom_site_fract_y
_atom_site_fract_z
_atom_site_U_iso_or_equiv
_atom_site_adp_type
_atom_site_occupancy
_atom_site_site_symmetry_order
_atom_site_calc_flag
_atom_site_refinement_flags_posn
_atom_site_refinement_flags_adp
_atom_site_refinement_flags_occupancy
_atom_site_disorder_assembly
_atom_site_disorder_group
C101 C 0.46272(13) 0.47252(13) 0.00975(11) 0.0172(4) Uani 1 1 d . U . . .
C102 C 0.48217(13) 0.39825(14) -0.02656(12) 0.0203(4) Uani 1 1 d . U . . .
C103 C 0.49926(13) 0.32882(14) 0.01535(12) 0.0219(4) Uani 1 1 d . U . . .
C104 C 0.47918(13) 0.34840(14) 0.08089(12) 0.0199(4) Uani 1 1 d . U . . .
C105 C 0.44889(14) 0.43073(14) 0.08015(12) 0.0216(4) Uani 1 1 d . U . . .
C106 C 0.38326(14) 0.51621(13) -0.00037(12) 0.0208(4) Uani 1 1 d . U . . .
C107 C 0.44722(14) 0.38956(14) -0.07663(11) 0.0212(4) Uani 1 1 d . U . . .
C108 C 0.48638(14) 0.25231(14) 0.00407(13) 0.0233(4) Uani 1 1 d . U . . .
C109 C 0.44719(15) 0.29083(15) 0.13335(12) 0.0253(5) Uani 1 1 d . U . . .
C110 C 0.38344(15) 0.45237(15) 0.12969(12) 0.0231(4) Uani 1 1 d . U . . .
C111 C 0.31658(15) 0.50785(14) 0.11644(12) 0.0226(4) Uani 1 1 d . U . . .
C112 C 0.31630(15) 0.53552(13) 0.05229(12) 0.0216(4) Uani 1 1 d . U . . .
C113 C 0.34925(14) 0.50460(14) -0.05071(12) 0.0217(4) Uani 1 1 d . U . . .
C114 C 0.38135(15) 0.44546(14) -0.09089(11) 0.0214(4) Uani 1 1 d . U . . .
C115 C 0.43140(15) 0.31172(15) -0.08690(11) 0.0233(4) Uani 1 1 d . U . . .
C116 C 0.45117(14) 0.24438(14) -0.04720(12) 0.0237(4) Uani 1 1 d . U . . .
C117 C 0.45199(14) 0.19504(14) 0.05894(13) 0.0249(4) Uani 1 1 d . U . . .
C118 C 0.43234(15) 0.21350(14) 0.12168(13) 0.0248(4) Uani 1 1 d . U . . .
C119 C 0.37964(15) 0.31387(15) 0.18533(11) 0.0243(4) Uani 1 1 d . U . . .
C120 C 0.34906(16) 0.39280(15) 0.18303(11) 0.0235(4) Uani 1 1 d . U . . .
C121 C 0.26201(16) 0.41234(15) 0.20281(11) 0.0253(5) Uani 1 1 d . U . . .
C122 C 0.24225(16) 0.48259(14) 0.16124(12) 0.0242(4) Uani 1 1 d . U . . .
C123 C 0.24060(15) 0.54203(13) 0.03312(13) 0.0236(4) Uani 1 1 d . U . . .
C124 C 0.26056(15) 0.52245(13) -0.03196(12) 0.0226(4) Uani 1 1 d . U . . .
C125 C 0.32502(16) 0.40119(15) -0.10934(11) 0.0244(4) Uani 1 1 d . U . . .
C126 C 0.35711(15) 0.31830(15) -0.10781(11) 0.0237(4) Uani 1 1 d . U . . .
C127 C 0.39543(15) 0.18131(14) -0.02592(12) 0.0247(4) Uani 1 1 d . U . . .
C128 C 0.39611(15) 0.15033(14) 0.03959(13) 0.0254(5) Uani 1 1 d . U . . .
C129 C 0.35746(15) 0.18832(15) 0.16665(12) 0.0256(5) Uani 1 1 d . U . . .
C130 C 0.32449(16) 0.25144(16) 0.20646(12) 0.0263(5) Uani 1 1 d . U . . .
C131 C 0.23946(16) 0.26821(16) 0.22995(11) 0.0268(5) Uani 1 1 d . U . . .
C132 C 0.20643(16) 0.35238(15) 0.22814(11) 0.0253(5) Uani 1 1 d . U . . .
C133 C 0.16512(15) 0.49352(14) 0.14495(12) 0.0247(4) Uani 1 1 d . U . . .
C134 C 0.16495(15) 0.52434(14) 0.07741(13) 0.0251(5) Uani 1 1 d . U . . .
C135 C 0.20523(15) 0.48495(14) -0.05365(12) 0.0246(4) Uani 1 1 d . U . . .
C136 C 0.23904(16) 0.42053(15) -0.09472(11) 0.0259(5) Uani 1 1 d . U . . .
C137 C 0.30436(16) 0.25506(15) -0.09182(11) 0.0246(5) Uani 1 1 d . U . . .
C138 C 0.32449(15) 0.18413(15) -0.04904(12) 0.0246(5) Uani 1 1 d . U . . .
C139 C 0.32469(16) 0.12111(14) 0.08412(13) 0.0260(5) Uani 1 1 d . U . . .
C140 C 0.30397(15) 0.14131(14) 0.15131(13) 0.0257(5) Uani 1 1 d . U . . .
C141 C 0.22077(16) 0.14720(15) 0.18543(12) 0.0263(5) Uani 1 1 d . U . . .
C142 C 0.18788(16) 0.21058(15) 0.22489(11) 0.0266(5) Uani 1 1 d . U . . .
C143 C 0.12538(16) 0.37122(15) 0.22222(11) 0.0261(5) Uani 1 1 d . U . . .
C144 C 0.10505(15) 0.44106(15) 0.18050(12) 0.0260(5) Uani 1 1 d . U . . .
C145 C 0.10420(15) 0.50130(14) 0.05136(13) 0.0266(5) Uani 1 1 d . U . . .
C146 C 0.12467(15) 0.48173(15) -0.01393(13) 0.0267(5) Uani 1 1 d . U . . .
C147 C 0.18897(16) 0.35933(16) -0.09165(12) 0.0269(5) Uani 1 1 d . U . . .
C148 C 0.22059(16) 0.27633(16) -0.09050(12) 0.0274(5) Uani 1 1 d . U . . .
C149 C 0.25937(16) 0.14028(14) -0.00820(13) 0.0260(5) Uani 1 1 d . U . . .
C150 C 0.26023(16) 0.10877(13) 0.05788(13) 0.0252(5) Uani 1 1 d . U . . .
C151 C 0.17485(16) 0.11046(14) 0.09603(13) 0.0258(5) Uani 1 1 d . U . . .
C152 C 0.15669(15) 0.12910(14) 0.15830(12) 0.0233(4) Uani 1 1 d . U . . .
C153 C 0.10399(16) 0.23082(16) 0.22269(12) 0.0280(5) Uani 1 1 d . U . . .
C154 C 0.07350(16) 0.30976(16) 0.22096(12) 0.0282(5) Uani 1 1 d . U . . .
C155 C 0.04081(15) 0.42287(16) 0.15351(13) 0.0283(5) Uani 1 1 d . U . . .
C156 C 0.04013(15) 0.45245(15) 0.09031(14) 0.0288(5) Uani 1 1 d . U . . .
C157 C 0.07303(14) 0.42021(15) -0.01491(13) 0.0255(4) Uani 1 1 d . U . . .
C158 C 0.10409(16) 0.35964(16) -0.05280(13) 0.0282(5) Uani 1 1 d . U . . .
C159 C 0.15732(16) 0.22723(16) -0.05135(13) 0.0283(5) Uani 1 1 d . U . . .
C160 C 0.17616(16) 0.16051(15) -0.01137(13) 0.0279(5) Uani 1 1 d . U . . .
C161 C 0.12285(16) 0.14162(15) 0.05370(13) 0.0277(5) Uani 1 1 d . U . . .
C162 C 0.08387(15) 0.18072(14) 0.18249(12) 0.0257(5) Uani 1 1 d . U . . .
C163 C 0.02035(15) 0.34176(16) 0.17898(13) 0.0288(5) Uani 1 1 d . U . . .
C164 C 0.02015(14) 0.40308(16) 0.04954(14) 0.0281(5) Uani 1 1 d . U . . .
C165 C 0.08377(16) 0.27914(16) -0.02819(13) 0.0294(5) Uani 1 1 d . U . . .
C166 C 0.03308(15) 0.26176(16) 0.03322(14) 0.0286(5) Uani 1 1 d . U . . .
C167 C 0.05297(15) 0.19023(15) 0.07599(13) 0.0277(5) Uani 1 1 d . U . . .
C168 C 0.03221(14) 0.21082(15) 0.14111(13) 0.0270(5) Uani 1 1 d . U . . .
C169 C 0.00010(14) 0.29357(16) 0.13975(13) 0.0278(5) Uani 1 1 d . U . . .
C170 C 0.00010(14) 0.32395(17) 0.07367(14) 0.0288(5) Uani 1 1 d . U . . .
C201 C 0.47869(14) 0.96100(13) 0.51842(11) 0.0175(4) Uani 1 1 d . U . . .
C202 C 0.39850(14) 0.98053(13) 0.56937(11) 0.0181(4) Uani 1 1 d . U . . .
C203 C 0.32905(14) 0.97311(13) 0.54579(11) 0.0192(4) Uani 1 1 d . U . . .
C204 C 0.35734(14) 0.93597(13) 0.48679(11) 0.0193(4) Uani 1 1 d . U . . .
C205 C 0.44450(14) 0.92023(13) 0.47336(11) 0.0183(4) Uani 1 1 d . U . . .
C206 C 0.53394(13) 0.90081(13) 0.55043(11) 0.0189(4) Uani 1 1 d . U . . .
C207 C 0.39115(15) 0.96618(13) 0.63546(11) 0.0201(4) Uani 1 1 d . U . . .
C208 C 0.25238(14) 0.95713(14) 0.58842(12) 0.0215(4) Uani 1 1 d . U . . .
C209 C 0.30786(15) 0.88400(14) 0.47276(11) 0.0216(4) Uani 1 1 d . U . . .
C210 C 0.47965(14) 0.84967(14) 0.45016(11) 0.0203(4) Uani 1 1 d . U . . .
C211 C 0.54476(14) 0.80221(14) 0.47515(11) 0.0219(4) Uani 1 1 d . U . . .
C212 C 0.56720(13) 0.82813(14) 0.52591(12) 0.0204(4) Uani 1 1 d . U . . .
C213 C 0.52245(14) 0.88627(14) 0.61851(12) 0.0205(4) Uani 1 1 d . U . . .
C214 C 0.45491(15) 0.91950(14) 0.66193(12) 0.0217(4) Uani 1 1 d . U . . .
C215 C 0.31311(15) 0.94686(13) 0.67998(11) 0.0216(4) Uani 1 1 d . U . . .
C216 C 0.24543(14) 0.94294(13) 0.65683(12) 0.0224(4) Uani 1 1 d . U . . .
C217 C 0.20347(14) 0.90146(14) 0.57429(12) 0.0224(4) Uani 1 1 d . U . . .
C218 C 0.23047(14) 0.86602(15) 0.51816(12) 0.0230(4) Uani 1 1 d . U . . .
C219 C 0.34502(16) 0.81179(14) 0.44822(11) 0.0227(4) Uani 1 1 d . U . . .
C220 C 0.42930(16) 0.79442(14) 0.43753(11) 0.0223(4) Uani 1 1 d . U . . .
C221 C 0.46226(15) 0.71433(14) 0.45407(11) 0.0232(4) Uani 1 1 d . U . . .
C222 C 0.53264(15) 0.71978(14) 0.47802(12) 0.0240(4) Uani 1 1 d . U . . .
C223 C 0.58268(13) 0.76897(14) 0.57923(12) 0.0225(4) Uani 1 1 d . U . . .
C224 C 0.55510(14) 0.80516(14) 0.63657(12) 0.0224(4) Uani 1 1 d . U . . .
C225 C 0.41596(16) 0.87282(14) 0.72135(11) 0.0233(4) Uani 1 1 d . U . . .
C226 C 0.32865(16) 0.88998(14) 0.73303(11) 0.0234(4) Uani 1 1 d . U . . .
C227 C 0.19067(14) 0.88029(14) 0.68568(12) 0.0230(4) Uani 1 1 d . U . . .
C228 C 0.16446(14) 0.85454(14) 0.63481(12) 0.0235(4) Uani 1 1 d . U . . .
C229 C 0.21943(15) 0.78256(15) 0.52005(12) 0.0242(4) Uani 1 1 d . U . . .
C230 C 0.29073(16) 0.74897(15) 0.47707(11) 0.0244(4) Uani 1 1 d . U . . .
C231 C 0.32143(16) 0.66881(15) 0.49018(11) 0.0240(4) Uani 1 1 d . U . . .
C232 C 0.41067(16) 0.65092(15) 0.47792(11) 0.0245(4) Uani 1 1 d . U . . .
C233 C 0.55227(14) 0.65997(14) 0.52722(12) 0.0236(4) Uani 1 1 d . U . . .
C234 C 0.57852(13) 0.68613(14) 0.57947(13) 0.0236(4) Uani 1 1 d . U . . .
C235 C 0.52176(15) 0.76063(15) 0.69771(12) 0.0235(4) Uani 1 1 d . U . . .
C236 C 0.44905(16) 0.79516(15) 0.74212(11) 0.0241(4) Uani 1 1 d . U . . .
C237 C 0.27262(16) 0.83142(15) 0.76524(11) 0.0240(4) Uani 1 1 d . U . . .
C238 C 0.20117(15) 0.82644(15) 0.74030(12) 0.0238(4) Uani 1 1 d . U . . .
C239 C 0.14845(13) 0.77415(15) 0.63709(12) 0.0232(4) Uani 1 1 d . U . . .
C240 C 0.17698(14) 0.73675(15) 0.57744(12) 0.0240(4) Uani 1 1 d . U . . .
C241 C 0.19781(15) 0.65318(15) 0.58270(12) 0.0234(4) Uani 1 1 d . U . . .
C242 C 0.26912(16) 0.61995(14) 0.53946(12) 0.0246(4) Uani 1 1 d . U . . .
C243 C 0.44033(16) 0.58480(14) 0.51630(12) 0.0257(5) Uani 1 1 d . U . . .
C244 C 0.51034(15) 0.59005(14) 0.54076(12) 0.0248(5) Uani 1 1 d . U . . .
C245 C 0.56153(14) 0.63955(14) 0.64176(13) 0.0252(5) Uani 1 1 d . U . . .
C246 C 0.53329(15) 0.67629(15) 0.69992(12) 0.0251(4) Uani 1 1 d . U . . .
C247 C 0.39341(16) 0.74320(15) 0.78429(11) 0.0250(5) Uani 1 1 d . U . . .
C248 C 0.30602(16) 0.76088(15) 0.79607(11) 0.0254(5) Uani 1 1 d . U . . .
C249 C 0.16858(14) 0.75121(15) 0.74833(12) 0.0231(4) Uani 1 1 d . U . . .
C250 C 0.14252(13) 0.72564(15) 0.69753(12) 0.0233(4) Uani 1 1 d . U . . .
C251 C 0.15887(14) 0.63964(15) 0.70157(12) 0.0235(4) Uani 1 1 d . U . . .
C252 C 0.18575(14) 0.60434(14) 0.64522(12) 0.0235(4) Uani 1 1 d . U . . .
C253 C 0.30161(16) 0.54966(14) 0.57498(12) 0.0245(4) Uani 1 1 d . U . . .
C254 C 0.38524(16) 0.53329(14) 0.56357(12) 0.0253(5) Uani 1 1 d . U . . .
C255 C 0.49876(15) 0.54078(14) 0.60334(13) 0.0253(5) Uani 1 1 d . U . . .
C256 C 0.52361(14) 0.56463(14) 0.65279(13) 0.0259(5) Uani 1 1 d . U . . .
C257 C 0.47842(15) 0.62428(15) 0.74752(12) 0.0263(5) Uani 1 1 d . U . . .
C258 C 0.40960(16) 0.65731(15) 0.78877(11) 0.0263(5) Uani 1 1 d . U . . .
C259 C 0.26823(16) 0.68667(15) 0.80737(11) 0.0240(4) Uani 1 1 d . U . . .
C260 C 0.20049(15) 0.68158(15) 0.78453(11) 0.0238(4) Uani 1 1 d . U . . .
C261 C 0.19406(14) 0.61207(15) 0.75591(12) 0.0234(4) Uani 1 1 d . U . . .
C262 C 0.24961(15) 0.53951(14) 0.64037(12) 0.0233(4) Uani 1 1 d . U . . .
C263 C 0.42165(15) 0.50490(13) 0.61729(13) 0.0250(5) Uani 1 1 d . U . . .
C264 C 0.47286(15) 0.55489(14) 0.71881(13) 0.0260(5) Uani 1 1 d . U . . .
C265 C 0.33218(16) 0.62197(15) 0.80351(11) 0.0250(5) Uani 1 1 d . U . . .
C266 C 0.32633(15) 0.55497(14) 0.77599(12) 0.0242(4) Uani 1 1 d . U . . .
C267 C 0.25581(15) 0.54961(14) 0.75155(12) 0.0231(4) Uani 1 1 d . U . . .
C268 C 0.28390(15) 0.51294(14) 0.69291(12) 0.0226(4) Uani 1 1 d . U . . .
C269 C 0.37221(15) 0.49504(13) 0.68063(12) 0.0233(4) Uani 1 1 d . U . . .
C270 C 0.39823(15) 0.52057(14) 0.73263(12) 0.0250(5) Uani 1 1 d . U . . .
Na1 Na 0.34133(5) 0.82957(5) 0.23353(4) 0.01772(18) Uani 1 1 d . U . . .
N31 N 0.46618(12) 0.91338(12) 0.20914(10) 0.0221(4) Uani 1 1 d . U . . .
N32 N 0.30565(14) 0.68334(12) 0.26771(10) 0.0241(4) Uani 1 1 d . U . . .
O31 O 0.34335(10) 0.93233(9) 0.13671(8) 0.0195(3) Uani 1 1 d . U . . .
O32 O 0.28901(10) 0.78104(9) 0.15445(7) 0.0193(3) Uani 1 1 d . U . . .
O33 O 0.31804(10) 0.92983(10) 0.30672(8) 0.0227(3) Uani 1 1 d . U . . .
O34 O 0.21232(12) 0.82263(11) 0.31172(9) 0.0351(4) Uani 1 1 d . U . . .
O35 O 0.46068(11) 0.74388(10) 0.24209(9) 0.0273(4) Uani 1 1 d . U . . .
C301 C 0.46939(15) 0.96744(15) 0.14801(12) 0.0248(5) Uani 1 1 d . U . . .
H30A H 0.5274 0.9751 0.1249 0.030 Uiso 1 1 calc R U . . .
H30B H 0.4417 1.0201 0.1583 0.030 Uiso 1 1 calc R U . . .
C302 C 0.42860(14) 0.93509(14) 0.10426(11) 0.0213(5) Uani 1 1 d . U . . .
H30C H 0.4357 0.9701 0.0622 0.026 Uiso 1 1 calc R U . . .
H30D H 0.4534 0.8810 0.0957 0.026 Uiso 1 1 calc R U . . .
C303 C 0.29586(15) 0.91078(14) 0.09712(12) 0.0213(5) Uani 1 1 d . U . . .
H30E H 0.3115 0.9417 0.0533 0.026 Uiso 1 1 calc R U . . .
H30F H 0.2370 0.9252 0.1164 0.026 Uiso 1 1 calc R U . . .
C304 C 0.30769(14) 0.82293(14) 0.09044(11) 0.0189(4) Uani 1 1 d . U . . .
H30G H 0.2707 0.8096 0.0657 0.023 Uiso 1 1 calc R U . . .
H30H H 0.3651 0.8084 0.0671 0.023 Uiso 1 1 calc R U . . .
C305 C 0.29452(16) 0.69667(14) 0.15509(11) 0.0229(5) Uani 1 1 d . U . . .
H30I H 0.3524 0.6763 0.1389 0.027 Uiso 1 1 calc R U . . .
H30J H 0.2623 0.6827 0.1268 0.027 Uiso 1 1 calc R U . . .
C306 C 0.26054(17) 0.66057(15) 0.22473(12) 0.0259(5) Uani 1 1 d . U . . .
H30K H 0.2018 0.6790 0.2395 0.031 Uiso 1 1 calc R U . . .
H30L H 0.2647 0.6017 0.2272 0.031 Uiso 1 1 calc R U . . .
C307 C 0.45677(16) 0.95827(17) 0.26389(13) 0.0290(5) Uani 1 1 d . U . . .
H30M H 0.4948 1.0013 0.2506 0.035 Uiso 1 1 calc R U . . .
H30N H 0.4718 0.9223 0.3004 0.035 Uiso 1 1 calc R U . . .
C308 C 0.37003(16) 0.99419(15) 0.28652(13) 0.0285(5) Uani 1 1 d . U . . .
H30O H 0.3652 1.0246 0.3232 0.034 Uiso 1 1 calc R U . . .
H30P H 0.3543 1.0309 0.2507 0.034 Uiso 1 1 calc R U . . .
C309 C 0.23356(16) 0.95525(15) 0.31667(14) 0.0291(5) Uani 1 1 d . U . . .
H30Q H 0.2204 0.9739 0.2745 0.035 Uiso 1 1 calc R U . . .
H30R H 0.2192 0.9996 0.3435 0.035 Uiso 1 1 calc R U . . .
C310 C 0.18645(15) 0.88450(16) 0.35106(12) 0.0255(5) Uani 1 1 d . U . . .
H31A H 0.1977 0.8675 0.3942 0.031 Uiso 1 1 calc R U . . .
H31B H 0.1267 0.8985 0.3575 0.031 Uiso 1 1 calc R U . . .
C311 C 0.1850(2) 0.74626(18) 0.34241(15) 0.0435(7) Uani 1 1 d . U . . .
H31C H 0.1435 0.7316 0.3225 0.052 Uiso 1 1 calc R U . . .
H31D H 0.1591 0.7488 0.3892 0.052 Uiso 1 1 calc R U . . .
C312 C 0.2563(2) 0.68402(17) 0.33486(13) 0.0381(6) Uani 1 1 d . U . . .
H31E H 0.2920 0.6934 0.3621 0.046 Uiso 1 1 calc R U . . .
H31F H 0.2351 0.6309 0.3513 0.046 Uiso 1 1 calc R U . . .
C313 C 0.53866(15) 0.85584(17) 0.20164(13) 0.0277(5) Uani 1 1 d . U . . .
H31G H 0.5858 0.8821 0.2058 0.033 Uiso 1 1 calc R U . . .
H31H H 0.5527 0.8398 0.1574 0.033 Uiso 1 1 calc R U . . .
C314 C 0.52596(15) 0.78205(16) 0.25110(13) 0.0280(5) Uani 1 1 d . U . . .
H31I H 0.5767 0.7457 0.2448 0.034 Uiso 1 1 calc R U . . .
H31J H 0.5121 0.7969 0.2957 0.034 Uiso 1 1 calc R U . . .
C315 C 0.4463(2) 0.67051(16) 0.28371(15) 0.0374(6) Uani 1 1 d . U . . .
H31K H 0.4268 0.6805 0.3297 0.045 Uiso 1 1 calc R U . . .
H31L H 0.4977 0.6352 0.2787 0.045 Uiso 1 1 calc R U . . .
C316 C 0.38211(19) 0.63176(16) 0.26486(15) 0.0364(6) Uani 1 1 d . U . . .
H31M H 0.4046 0.6179 0.2201 0.044 Uiso 1 1 calc R U . . .
H31N H 0.3696 0.5816 0.2944 0.044 Uiso 1 1 calc R U . . .
Na2 Na 0.91607(5) 0.79800(5) 0.27788(4) 0.01774(18) Uani 1 1 d . U . . .
N43 N 0.98306(12) 0.92695(11) 0.20921(9) 0.0202(4) Uani 1 1 d . U . . .
N44 N 0.76906(12) 0.74461(12) 0.31876(10) 0.0224(4) Uani 1 1 d . U . . .
O41 O 0.97684(10) 0.87355(10) 0.34167(8) 0.0212(3) Uani 1 1 d . U . . .
O42 O 0.88691(10) 0.73978(10) 0.39261(8) 0.0239(3) Uani 1 1 d . U . . .
O43 O 1.04507(10) 0.75857(10) 0.19924(8) 0.0220(3) Uani 1 1 d . U . . .
O44 O 0.90145(10) 0.68916(9) 0.21911(8) 0.0221(3) Uani 1 1 d . U . . .
O45 O 0.81463(10) 0.89588(10) 0.24754(8) 0.0220(3) Uani 1 1 d . U . . .
C401 C 1.04031(15) 0.89883(15) 0.15122(12) 0.0252(5) Uani 1 1 d . U . . .
H40A H 1.0764 0.9416 0.1281 0.030 Uiso 1 1 calc R U . . .
H40B H 1.0087 0.8874 0.1215 0.030 Uiso 1 1 calc R U . . .
C402 C 1.09299(15) 0.82426(15) 0.16786(13) 0.0261(5) Uani 1 1 d . U . . .
H40C H 1.1320 0.8091 0.1274 0.031 Uiso 1 1 calc R U . . .
H40D H 1.1254 0.8360 0.1968 0.031 Uiso 1 1 calc R U . . .
C403 C 1.03514(15) 0.70888(15) 0.15454(12) 0.0253(5) Uani 1 1 d . U . . .
H40E H 1.0889 0.6827 0.1335 0.030 Uiso 1 1 calc R U . . .
H40F H 1.0121 0.7413 0.1202 0.030 Uiso 1 1 calc R U . . .
C404 C 0.97792(15) 0.64738(14) 0.19187(12) 0.0233(5) Uani 1 1 d . U . . .
H40G H 0.9706 0.6108 0.1626 0.028 Uiso 1 1 calc R U . . .
H40H H 1.0002 0.6156 0.2268 0.028 Uiso 1 1 calc R U . . .
C405 C 0.83980(15) 0.63711(14) 0.25406(13) 0.0254(5) Uani 1 1 d . U . . .
H40I H 0.8557 0.6062 0.2923 0.031 Uiso 1 1 calc R U . . .
H40J H 0.8325 0.5993 0.2258 0.031 Uiso 1 1 calc R U . . .
C406 C 0.76123(15) 0.68844(15) 0.27560(13) 0.0256(5) Uani 1 1 d . U . . .
H40K H 0.7461 0.7188 0.2368 0.031 Uiso 1 1 calc R U . . .
H40L H 0.7165 0.6538 0.2987 0.031 Uiso 1 1 calc R U . . .
C407 C 1.02527(15) 0.96341(15) 0.24755(12) 0.0242(5) Uani 1 1 d . U . . .
H40M H 1.0308 1.0204 0.2301 0.029 Uiso 1 1 calc R U . . .
H40N H 1.0811 0.9366 0.2436 0.029 Uiso 1 1 calc R U . . .
C408 C 0.97863(15) 0.95658(14) 0.31826(12) 0.0234(5) Uani 1 1 d . U . . .
H40O H 1.0064 0.9834 0.3432 0.028 Uiso 1 1 calc R U . . .
H40P H 0.9221 0.9818 0.3229 0.028 Uiso 1 1 calc R U . . .
C409 C 0.94055(16) 0.85857(16) 0.40990(11) 0.0261(5) Uani 1 1 d . U . . .
H40Q H 0.8848 0.8860 0.4210 0.031 Uiso 1 1 calc R U . . .
H40R H 0.9743 0.8783 0.4344 0.031 Uiso 1 1 calc R U . . .
C410 C 0.93645(16) 0.77002(16) 0.42668(12) 0.0265(5) Uani 1 1 d . U . . .
H41A H 0.9927 0.7435 0.4155 0.032 Uiso 1 1 calc R U . . .
H41B H 0.9132 0.7571 0.4741 0.032 Uiso 1 1 calc R U . . .
C411 C 0.80126(16) 0.74427(17) 0.42462(12) 0.0298(5) Uani 1 1 d . U . . .
H41C H 0.7794 0.8007 0.4264 0.036 Uiso 1 1 calc R U . . .
H41D H 0.7920 0.7166 0.4696 0.036 Uiso 1 1 calc R U . . .
C412 C 0.75876(16) 0.70448(17) 0.38582(12) 0.0301(5) Uani 1 1 d . U . . .
H41E H 0.7813 0.6482 0.3846 0.036 Uiso 1 1 calc R U . . .
H41F H 0.6994 0.7046 0.4079 0.036 Uiso 1 1 calc R U . . .
C413 C 0.91728(16) 0.98360(14) 0.19169(12) 0.0247(5) Uani 1 1 d . U . . .
H41G H 0.9401 1.0158 0.1495 0.030 Uiso 1 1 calc R U . . .
H41H H 0.8975 1.0205 0.2250 0.030 Uiso 1 1 calc R U . . .
C414 C 0.84575(15) 0.94247(15) 0.18653(12) 0.0250(5) Uani 1 1 d . U . . .
H41I H 0.8024 0.9825 0.1760 0.030 Uiso 1 1 calc R U . . .
H41J H 0.8638 0.9078 0.1516 0.030 Uiso 1 1 calc R U . . .
C415 C 0.73576(14) 0.87081(15) 0.25325(13) 0.0256(5) Uani 1 1 d . U . . .
H41K H 0.7372 0.8426 0.2160 0.031 Uiso 1 1 calc R U . . .
H41L H 0.6953 0.9177 0.2532 0.031 Uiso 1 1 calc R U . . .
C416 C 0.71123(14) 0.81581(15) 0.31607(13) 0.0254(5) Uani 1 1 d . U . . .
H41M H 0.7085 0.8452 0.3530 0.030 Uiso 1 1 calc R U . . .
H41N H 0.6558 0.7989 0.3209 0.030 Uiso 1 1 calc R U . . .
Cl1 Cl 0.97836(5) 0.41513(4) 0.63454(4) 0.03966(17) Uani 1 1 d D U . . .
Cl2 Cl 0.95931(4) 0.40400(4) 0.49399(3) 0.03308(15) Uani 1 1 d D U . . .
C1S C 0.89553(11) 0.46398(13) 0.60857(8) 0.0274(5) Uani 1 1 d D U . . .
C2S C 0.88818(11) 0.46053(13) 0.54632(8) 0.0257(5) Uani 1 1 d D U . . .
C3S C 0.82177(11) 0.50116(14) 0.52602(9) 0.0294(5) Uani 1 1 d D U . . .
H3S H 0.8175 0.5000 0.4831 0.035 Uiso 1 1 calc R U . . .
C4S C 0.76152(12) 0.54352(15) 0.56858(10) 0.0358(6) Uani 1 1 d D U . . .
H4S H 0.7159 0.5710 0.5548 0.043 Uiso 1 1 calc R U . . .
C5S C 0.76800(13) 0.54565(15) 0.63124(10) 0.0360(6) Uani 1 1 d D U . . .
H5S H 0.7263 0.5739 0.6605 0.043 Uiso 1 1 calc R U . . .
C6S C 0.83538(12) 0.50646(14) 0.65113(9) 0.0331(6) Uani 1 1 d D U . . .
H6S H 0.8403 0.5087 0.6937 0.040 Uiso 1 1 calc R U . . .
Cl3 Cl 0.87722(4) 0.03076(4) 0.02555(3) 0.03201(15) Uani 1 1 d D U . . .
Cl4 Cl 0.68583(4) 0.02928(4) 0.08863(3) 0.03496(16) Uani 1 1 d D U . . .
C11S C 0.81611(9) 0.11865(8) 0.03715(10) 0.0199(4) Uani 1 1 d D U . . .
C12S C 0.73179(9) 0.11816(8) 0.06329(10) 0.0210(4) Uani 1 1 d D U . . .
C13S C 0.68331(10) 0.18969(9) 0.06893(11) 0.0249(5) Uani 1 1 d D U . . .
H13S H 0.6256 0.1893 0.0864 0.030 Uiso 1 1 calc R U . . .
C14S C 0.71935(11) 0.26178(10) 0.04902(11) 0.0272(5) Uani 1 1 d D U . . .
H14S H 0.6861 0.3107 0.0519 0.033 Uiso 1 1 calc R U . . .
C15S C 0.80394(11) 0.26216(9) 0.02486(11) 0.0264(5) Uani 1 1 d D U . . .
H15S H 0.8288 0.3114 0.0125 0.032 Uiso 1 1 calc R U . . .
C16S C 0.85229(10) 0.19068(9) 0.01873(11) 0.0245(5) Uani 1 1 d D U . . .
H16S H 0.9101 0.1910 0.0019 0.029 Uiso 1 1 calc R U . . .
Cl5 Cl 0.25887(4) 0.10569(4) 0.43753(4) 0.0259(2) Uani 0.8571(19) 1 d D U P A 1
Cl6 Cl 0.09375(5) 0.02695(4) 0.45470(4) 0.0285(2) Uani 0.8571(19) 1 d D U P A 1
C21S C 0.17478(8) 0.16175(8) 0.41898(10) 0.0181(5) Uani 0.857(19) 1 d DG U P A 1
C22S C 0.10198(9) 0.12705(7) 0.4265(1) 0.0202(5) Uani 0.8571(19) 1 d DG U P A 1
C23S C 0.03400(8) 0.17355(9) 0.4132(1) 0.0251(6) Uani 0.8571(19) 1 d DG U P A 1
H23S H -0.0158 0.1498 0.4184 0.030 Uiso 0.8571(19) 1 calc R U P A 1
C24S C 0.03883(9) 0.25474(9) 0.3924(1) 0.0262(6) Uani 0.8571(19) 1 d DG U P A 1
H24S H -0.0076 0.2865 0.3833 0.031 Uiso 0.8571(19) 1 calc R U P A 1
C25S C 0.11163(11) 0.28944(7) 0.38486(14) 0.0248(6) Uani 0.8571(19) 1 d DG U P A 1
H25S H 0.1149 0.3449 0.3706 0.030 Uiso 0.8571(19) 1 calc R U P A 1
C26S C 0.17961(9) 0.24295(8) 0.39815(12) 0.0222(6) Uani 0.8571(19) 1 d DG U P A 1
H26S H 0.2294 0.2667 0.3930 0.027 Uiso 0.8571(19) 1 calc R U P A 1
Cl7 Cl 0.1632(6) 0.0307(5) 0.4590(6) 0.115(4) Uani 0.1429(19) 1 d D U P A 2
Cl8 Cl -0.0055(6) 0.1073(7) 0.4331(8) 0.146(5) Uani 0.1429(19) 1 d D U P A 2
C31S C 0.1536(6) 0.1286(5) 0.4238(8) 0.086(9) Uani 0.1429(19) 1 d DG U P A 2
C32S C 0.0780(6) 0.1635(5) 0.4159(8) 0.059(4) Uani 0.1429(19) 1 d DG U P A 2
C33S C 0.0681(7) 0.2450(5) 0.3967(9) 0.050(3) Uani 0.1429(19) 1 d DG U P A 2
H33S H 0.0165 0.2689 0.3913 0.060 Uiso 0.1429(19) 1 calc R U P A 2
C34S C 0.1337(9) 0.2918(5) 0.3855(11) 0.057(4) Uani 0.1429(19) 1 d DG U P A 2
H34S H 0.1269 0.3476 0.3723 0.068 Uiso 0.1429(19) 1 calc R U P A 2
C35S C 0.2093(8) 0.2570(6) 0.3934(10) 0.053(4) Uani 0.1429(19) 1 d DG U P A 2
H35S H 0.2542 0.2889 0.3857 0.063 Uiso 0.1429(19) 1 calc R U P A 2
C36S C 0.2192(6) 0.1754(6) 0.4125(8) 0.067(6) Uani 0.1429(19) 1 d DG U P A 2
H36S H 0.2709 0.1516 0.4179 0.080 Uiso 0.1429(19) 1 calc R U P A 2

loop_
_atom_site_aniso_label
_atom_site_aniso_U_11
_atom_site_aniso_U_22
_atom_site_aniso_U_33
_atom_site_aniso_U_23
_atom_site_aniso_U_13
_atom_site_aniso_U_12
C101 0.0150(10) 0.0176(10) 0.0194(10) -0.0013(8) -0.0037(8) -0.0056(8)
C102 0.0130(10) 0.0203(10) 0.0251(11) -0.0020(8) 0.0001(8) -0.0043(8)
C103 0.0126(10) 0.0238(10) 0.0280(11) -0.0015(8) -0.0043(9) -0.0013(9)
C104 0.0124(10) 0.0230(10) 0.0273(10) -0.0018(8) -0.0102(8) -0.0032(8)
C105 0.0212(11) 0.0225(10) 0.0247(10) -0.0008(8) -0.0106(8) -0.0074(9)
C106 0.0210(10) 0.0133(10) 0.0270(11) 0.0019(8) -0.0053(8) -0.0049(8)
C107 0.0180(10) 0.0259(11) 0.0155(10) 0.0000(9) 0.0028(8) -0.0057(8)
C108 0.0130(10) 0.0194(10) 0.0338(12) -0.0055(9) -0.0006(9) 0.0038(8)
C109 0.0232(11) 0.0266(11) 0.0291(11) 0.0049(8) -0.0160(9) -0.0027(9)
C110 0.0278(11) 0.0227(11) 0.0230(11) -0.0055(8) -0.0098(8) -0.0080(9)
C111 0.0278(11) 0.0154(10) 0.0287(11) -0.0099(8) -0.0090(9) -0.0046(8)
C112 0.0256(10) 0.0099(10) 0.0286(10) -0.0035(8) -0.0035(8) -0.0051(9)
C113 0.0227(10) 0.0171(10) 0.0237(11) 0.0057(8) -0.0063(8) -0.0054(9)
C114 0.0241(11) 0.0216(10) 0.0146(10) 0.0045(8) -0.0001(8) -0.0070(8)
C115 0.0224(11) 0.0264(10) 0.0164(11) -0.0065(8) 0.0045(8) -0.0001(9)
C116 0.0197(11) 0.0209(11) 0.0252(11) -0.0093(8) 0.0039(9) 0.0053(8)
C117 0.0184(11) 0.0191(11) 0.0352(11) -0.0019(9) -0.0086(9) 0.0082(8)
C118 0.0207(10) 0.0200(10) 0.0342(11) 0.0062(9) -0.0147(9) 0.0023(9)
C119 0.0273(11) 0.0311(11) 0.0189(11) 0.0016(9) -0.0155(8) -0.0044(9)
C120 0.0323(11) 0.0280(10) 0.0156(10) -0.0036(8) -0.0111(9) -0.0111(9)
C121 0.0357(11) 0.0274(11) 0.0147(11) -0.0089(8) -0.0059(9) -0.0030(9)
C122 0.0344(11) 0.0182(11) 0.0204(11) -0.0114(8) -0.0023(9) -0.0026(9)
C123 0.0264(10) 0.0098(10) 0.0337(11) 0.0000(9) -0.0082(8) 0.0006(9)
C124 0.0231(10) 0.0131(10) 0.0297(11) 0.0073(9) -0.0095(9) -0.0004(8)
C125 0.0322(11) 0.0292(11) 0.0108(10) 0.0031(9) -0.0054(9) -0.0062(9)
C126 0.0304(11) 0.0286(11) 0.0102(10) -0.0065(9) 0.0010(9) -0.0047(9)
C127 0.0256(11) 0.0167(11) 0.0290(11) -0.0118(9) -0.0002(9) 0.0058(8)
C128 0.0244(11) 0.0128(11) 0.0359(12) -0.0047(9) -0.0047(9) 0.0066(8)
C129 0.0268(11) 0.0207(11) 0.0293(12) 0.0090(8) -0.0145(9) -0.0004(8)
C130 0.0328(11) 0.0293(12) 0.0182(11) 0.0079(9) -0.0133(9) -0.0061(9)
C131 0.0346(11) 0.0317(11) 0.0122(11) 0.0037(9) -0.0051(9) -0.0054(9)
C132 0.0347(11) 0.0294(11) 0.0100(10) -0.0055(9) 0.0002(9) -0.0051(9)
C133 0.0289(11) 0.0156(11) 0.0269(11) -0.0123(9) 0.0000(9) 0.0048(9)
C134 0.0254(11) 0.0105(10) 0.0359(11) -0.0047(9) -0.0039(9) 0.0050(9)
C135 0.0263(10) 0.0191(11) 0.0290(12) 0.0104(8) -0.0155(9) -0.0019(9)
C136 0.0322(11) 0.0303(12) 0.0167(11) 0.0069(9) -0.0133(9) -0.0052(9)
C137 0.0293(11) 0.0289(11) 0.0160(11) -0.0104(9) -0.0021(9) -0.0023(9)
C138 0.0285(11) 0.0205(11) 0.0235(12) -0.0128(8) 0.0008(9) -0.0007(9)
C139 0.0283(11) 0.0090(10) 0.0377(12) -0.0004(9) -0.0073(9) 0.0044(9)
C140 0.0277(10) 0.0149(11) 0.0322(11) 0.0104(9) -0.0114(9) -0.0015(9)
C141 0.0304(10) 0.0198(11) 0.0264(12) 0.0086(9) -0.0078(9) -0.0067(9)
C142 0.0353(11) 0.0251(11) 0.0150(11) 0.0076(8) -0.0018(9) -0.0092(9)
C143 0.0318(11) 0.0273(11) 0.0157(11) -0.0085(9) 0.0038(9) -0.0032(9)
C144 0.0264(11) 0.0215(11) 0.0262(12) -0.0127(9) 0.0033(9) 0.0026(9)
C145 0.0223(11) 0.0158(11) 0.0406(12) -0.0034(9) -0.0108(9) 0.0092(8)
C146 0.0233(10) 0.0192(11) 0.0386(12) 0.0058(9) -0.0163(9) 0.0014(9)
C147 0.0285(11) 0.0367(11) 0.0196(12) -0.0004(10) -0.0150(9) -0.0025(9)
C148 0.0335(11) 0.0343(12) 0.0184(12) -0.0073(9) -0.0102(9) -0.0052(9)
C149 0.0313(11) 0.0150(11) 0.0316(11) -0.0120(9) -0.0026(9) -0.0020(9)
C150 0.0302(11) 0.0078(10) 0.0346(11) -0.0057(9) -0.0013(9) -0.0017(9)
C151 0.0299(11) 0.0122(11) 0.0355(11) -0.0016(9) -0.0060(9) -0.0101(9)
C152 0.0242(10) 0.0131(10) 0.0289(11) 0.0065(8) -0.0021(9) -0.0099(8)
C153 0.0312(11) 0.0266(11) 0.0199(12) 0.0042(9) 0.0032(9) -0.0091(9)
C154 0.0294(12) 0.0281(11) 0.0196(12) -0.0041(9) 0.0086(9) -0.0063(9)
C155 0.0177(11) 0.0271(11) 0.0347(12) -0.0095(9) 0.0017(9) 0.0069(9)
C156 0.0172(11) 0.0242(12) 0.0422(12) -0.0054(9) -0.0063(9) 0.0088(9)
C157 0.0185(11) 0.0250(11) 0.0355(12) 0.0057(9) -0.0179(9) 0.0016(8)
C158 0.0263(11) 0.0332(11) 0.0312(13) 0.0008(9) -0.0199(9) -0.0031(9)
C159 0.0300(11) 0.0347(12) 0.0281(12) -0.0130(9) -0.0139(9) -0.0078(9)
C160 0.0317(11) 0.0230(11) 0.0333(12) -0.0129(9) -0.0068(9) -0.0105(10)
C161 0.0284(11) 0.0202(12) 0.0377(12) -0.0066(9) -0.0078(9) -0.0121(9)
C162 0.0257(11) 0.0194(11) 0.0247(12) 0.0056(8) 0.0043(8) -0.0099(9)
C163 0.0148(11) 0.0317(12) 0.0342(13) -0.0096(9) 0.0073(9) -0.0040(9)
C164 0.0135(10) 0.0288(11) 0.0409(12) -0.0016(9) -0.0100(9) 0.0055(9)
C165 0.0273(11) 0.0335(12) 0.0351(12) -0.0052(10) -0.0184(9) -0.0079(9)
C166 0.0164(11) 0.0301(12) 0.0437(12) -0.0039(9) -0.0134(9) -0.0076(9)
C167 0.0213(11) 0.0273(12) 0.0370(12) -0.0024(9) -0.0074(9) -0.0151(9)
C168 0.0151(11) 0.0235(11) 0.0380(12) -0.0010(9) 0.0023(9) -0.0093(9)
C169 0.0125(10) 0.0291(11) 0.0377(12) -0.0015(9) 0.0005(9) -0.0055(9)
C170 0.0092(10) 0.0364(11) 0.0400(12) -0.0016(9) -0.0063(9) -0.0030(9)
C201 0.0184(10) 0.0133(10) 0.0193(10) 0.0008(8) -0.0032(8) -0.0037(8)
C202 0.0197(10) 0.0091(10) 0.0240(10) 0.0000(8) -0.0035(8) -0.0022(8)
C203 0.0210(10) 0.0102(10) 0.0253(11) 0.0021(8) -0.0080(8) 0.0021(8)
C204 0.0225(10) 0.0155(10) 0.0191(10) 0.0057(8) -0.0082(8) -0.0014(8)
C205 0.0222(10) 0.0164(10) 0.0151(10) 0.0038(8) -0.0045(8) -0.0043(8)
C206 0.0133(10) 0.0167(10) 0.0265(10) 0.0015(8) -0.0046(8) -0.0064(8)
C207 0.0259(10) 0.0123(10) 0.0236(10) -0.0069(8) -0.0049(8) -0.0044(8)
C208 0.0173(10) 0.0156(11) 0.0289(10) -0.0015(9) -0.0049(8) 0.0051(8)
C209 0.0263(11) 0.0219(10) 0.0186(11) 0.0055(8) -0.0133(8) -0.0030(8)
C210 0.0248(11) 0.0205(10) 0.0117(10) 0.0013(8) 0.0013(8) -0.0049(8)
C211 0.0177(10) 0.0209(10) 0.0194(11) 0.0005(8) 0.0067(8) -0.0016(8)
C212 0.0107(10) 0.0187(10) 0.0278(11) 0.0026(8) -0.0001(8) -0.0033(8)
C213 0.0196(10) 0.0177(10) 0.0278(10) 0.0018(8) -0.0113(8) -0.0098(8)
C214 0.0294(11) 0.0169(11) 0.0241(11) -0.0042(8) -0.0121(8) -0.0091(8)
C215 0.0285(10) 0.0125(10) 0.0215(11) -0.0078(8) -0.0003(8) -0.0001(9)
C216 0.0199(10) 0.0132(10) 0.0287(11) -0.0060(9) 0.0013(8) 0.0067(8)
C217 0.0147(10) 0.0183(11) 0.0329(11) 0.0046(8) -0.0097(9) 0.0026(8)
C218 0.0203(10) 0.0244(11) 0.0276(11) 0.0052(8) -0.0165(8) -0.0025(9)
C219 0.0347(11) 0.0234(10) 0.0131(10) 0.0025(8) -0.0122(9) -0.0070(9)
C220 0.0337(11) 0.0219(10) 0.0097(10) -0.0023(8) -0.0018(9) -0.0042(9)
C221 0.0318(11) 0.0218(10) 0.0117(10) -0.0069(8) 0.0036(8) -0.0005(8)
C222 0.0214(11) 0.0214(10) 0.0211(11) -0.0055(8) 0.0087(8) 0.0011(9)
C223 0.0099(10) 0.0226(10) 0.0336(11) 0.0036(8) -0.0057(9) -0.0043(8)
C224 0.0159(10) 0.0221(10) 0.0330(11) 0.0034(8) -0.0141(9) -0.0070(8)
C225 0.0343(11) 0.0228(11) 0.0183(10) -0.0068(8) -0.0112(9) -0.0088(9)
C226 0.0344(11) 0.0212(11) 0.0157(10) -0.0101(8) -0.0033(9) -0.0042(9)
C227 0.0151(10) 0.0191(11) 0.0290(11) -0.0064(8) 0.0038(9) 0.0045(8)
C228 0.0116(10) 0.0222(10) 0.0333(11) -0.0002(9) -0.0046(9) 0.0045(8)
C229 0.0240(11) 0.0273(11) 0.0272(11) 0.0025(9) -0.0180(8) -0.0064(9)
C230 0.0347(12) 0.0267(10) 0.0179(11) -0.0009(9) -0.0153(9) -0.0089(9)
C231 0.0385(11) 0.0229(10) 0.0169(11) -0.0053(8) -0.0132(9) -0.0101(9)
C232 0.0372(11) 0.0220(11) 0.0145(11) -0.0101(8) -0.0014(9) -0.0051(9)
C233 0.0159(11) 0.0184(10) 0.0283(11) -0.0041(8) 0.0063(9) 0.0053(8)
C234 0.0088(10) 0.0207(10) 0.0356(11) 0.0003(8) -0.0005(9) 0.0038(8)
C235 0.0238(11) 0.0256(10) 0.0273(11) 0.0032(8) -0.0185(8) -0.0067(9)
C236 0.0340(12) 0.0259(11) 0.0196(11) -0.0020(8) -0.0168(8) -0.0093(9)
C237 0.0322(12) 0.0233(11) 0.0139(11) -0.0100(8) 0.0033(8) -0.0028(9)
C238 0.0217(11) 0.0224(11) 0.0207(11) -0.0078(8) 0.0069(8) 0.0023(9)
C239 0.0094(10) 0.0244(10) 0.0347(11) 0.0017(8) -0.0067(9) -0.0013(9)
C240 0.0168(11) 0.0270(10) 0.0322(11) 0.0021(8) -0.0145(9) -0.0064(9)
C241 0.0233(11) 0.0248(10) 0.0287(11) -0.0015(8) -0.0149(9) -0.0115(9)
C242 0.0347(12) 0.0210(11) 0.0253(11) -0.0054(8) -0.0148(9) -0.0110(9)
C243 0.0341(12) 0.0162(10) 0.0235(12) -0.0109(8) 0.0022(9) 0.0001(9)
C244 0.0231(11) 0.0145(10) 0.0286(11) -0.0070(8) 0.0059(9) 0.0070(8)
C245 0.0142(10) 0.0202(11) 0.0389(11) 0.0047(8) -0.0099(9) 0.0040(8)
C246 0.0195(11) 0.0266(10) 0.0324(11) 0.0072(9) -0.0181(9) -0.0028(9)
C247 0.0387(11) 0.0296(11) 0.0117(10) 0.0003(9) -0.0141(9) -0.0085(9)
C248 0.0367(11) 0.0286(11) 0.0104(10) -0.0058(9) -0.0014(9) -0.0074(9)
C249 0.0159(11) 0.0249(10) 0.0212(11) -0.0014(8) 0.0067(8) -0.0007(8)
C250 0.0091(10) 0.0256(10) 0.0317(11) -0.0004(9) -0.0004(9) -0.0023(9)
C251 0.0141(10) 0.0236(10) 0.0294(11) 0.0029(8) -0.0004(8) -0.0089(9)
C252 0.0190(11) 0.0213(11) 0.0328(11) 0.0005(8) -0.0092(9) -0.0111(8)
C253 0.0353(11) 0.0143(10) 0.0281(11) -0.0067(8) -0.0102(9) -0.0087(9)
C254 0.0349(11) 0.0129(10) 0.0279(11) -0.0098(8) -0.0033(9) -0.0029(9)
C255 0.0226(11) 0.0112(10) 0.0354(12) -0.0017(8) 0.0001(9) 0.0065(8)
C256 0.0175(11) 0.0164(10) 0.0393(11) 0.0042(9) -0.0074(9) 0.0065(8)
C257 0.0271(11) 0.0276(11) 0.0275(12) 0.0097(8) -0.0191(9) -0.0040(9)
C258 0.0356(11) 0.0290(11) 0.0170(11) 0.0079(9) -0.0154(9) -0.0080(9)
C259 0.0328(11) 0.0270(11) 0.0087(10) 0.0010(9) 0.0005(9) -0.0064(9)
C260 0.0213(11) 0.0264(11) 0.0168(11) -0.0003(8) 0.0061(8) -0.0041(9)
C261 0.0198(11) 0.0228(10) 0.0222(11) 0.0039(8) 0.0022(9) -0.0077(8)
C262 0.0262(11) 0.0156(10) 0.0299(11) -0.0009(9) -0.0078(8) -0.0107(8)
C263 0.0289(11) 0.0079(10) 0.0350(11) -0.0036(9) -0.0039(9) 0.0018(8)
C264 0.0236(11) 0.0199(11) 0.0336(11) 0.0095(9) -0.0149(9) 0.0024(9)
C265 0.0326(11) 0.0271(11) 0.0144(11) 0.0074(9) -0.0082(9) -0.0073(9)
C266 0.0295(11) 0.0191(11) 0.0216(11) 0.0094(8) -0.0078(9) -0.0052(9)
C267 0.0261(11) 0.0182(11) 0.0215(11) 0.0071(8) -0.0030(9) -0.0082(8)
C268 0.0243(10) 0.0131(10) 0.0283(11) 0.0026(8) -0.0037(9) -0.0070(9)
C269 0.0263(10) 0.0089(10) 0.0325(11) 0.0044(9) -0.0073(8) -0.0024(9)
C270 0.0282(11) 0.0149(11) 0.0292(12) 0.0097(9) -0.0101(9) -0.0016(8)
Na1 0.0207(4) 0.0173(4) 0.0168(4) -0.0043(3) -0.0068(3) -0.0008(3)
N31 0.0197(9) 0.0251(10) 0.0245(10) -0.0069(7) -0.0091(7) -0.0012(7)
N32 0.0387(11) 0.0176(8) 0.0190(9) -0.0022(7) -0.0121(8) -0.0031(8)
O31 0.0195(7) 0.0192(8) 0.0206(7) -0.0041(6) -0.0057(6) -0.0017(6)
O32 0.0279(8) 0.0148(7) 0.0174(7) -0.0026(6) -0.0098(6) -0.0005(6)
O33 0.0219(8) 0.0218(8) 0.0251(8) -0.0076(6) -0.0056(7) 0.0009(6)
O34 0.0422(10) 0.0325(9) 0.0266(9) -0.0138(7) 0.0085(8) -0.0150(8)
O35 0.0299(8) 0.0255(8) 0.0297(9) -0.0035(7) -0.0165(7) 0.0058(6)
C301 0.0220(11) 0.0253(12) 0.0268(11) -0.0031(9) -0.0037(9) -0.0069(9)
C302 0.0205(10) 0.0220(12) 0.0196(11) -0.0024(9) -0.0023(8) -0.0008(9)
C303 0.0230(11) 0.0217(10) 0.0211(11) -0.0005(9) -0.0108(9) -0.0005(9)
C304 0.0219(11) 0.0219(10) 0.0145(10) -0.0031(8) -0.0069(9) -0.0014(9)
C305 0.0359(13) 0.0154(10) 0.0213(11) -0.0057(8) -0.0126(10) -0.0015(10)
C306 0.0399(14) 0.0173(11) 0.0237(11) -0.0038(9) -0.0109(10) -0.0080(10)
C307 0.0259(11) 0.0360(14) 0.0299(13) -0.0130(11) -0.0071(10) -0.0108(10)
C308 0.0352(12) 0.0218(12) 0.0312(14) -0.0131(10) -0.0068(11) -0.0044(9)
C309 0.0264(11) 0.0245(11) 0.0348(13) -0.0100(10) -0.0055(10) 0.0069(9)
C310 0.0193(11) 0.0330(12) 0.0250(12) -0.0103(10) -0.0056(9) 0.0039(9)
C311 0.0512(17) 0.0391(14) 0.0336(16) -0.0131(12) 0.0135(13) -0.0245(12)
C312 0.0669(18) 0.0289(13) 0.0196(11) -0.0018(10) -0.0062(11) -0.0213(11)
C313 0.0165(10) 0.0408(14) 0.0271(13) -0.0078(10) -0.0073(10) 0.0012(9)
C314 0.0212(11) 0.0390(13) 0.0262(13) -0.0088(10) -0.0120(10) 0.0076(9)
C315 0.0513(16) 0.0241(12) 0.0432(16) 0.0026(11) -0.0305(14) 0.0057(11)
C316 0.0551(15) 0.0168(11) 0.0432(16) -0.0005(11) -0.0279(13) 0.0048(10)
Na2 0.0172(4) 0.0178(4) 0.0175(4) -0.0032(3) -0.0027(3) -0.0014(3)
N43 0.0209(9) 0.0186(9) 0.0206(9) 0.0003(7) -0.0054(7) -0.0035(7)
N44 0.0179(9) 0.0230(9) 0.0249(10) -0.0054(7) -0.0008(7) -0.0044(7)
O41 0.0255(8) 0.0199(8) 0.0178(7) -0.0045(6) -0.0052(6) 0.0014(6)
O42 0.0222(8) 0.0293(9) 0.0178(7) -0.0024(6) -0.0018(6) -0.0011(7)
O43 0.0198(7) 0.0236(8) 0.0221(8) -0.0061(6) -0.0022(6) -0.0023(6)
O44 0.0203(7) 0.0173(8) 0.0267(9) -0.0053(6) -0.0006(6) -0.0035(6)
O45 0.0190(7) 0.0229(8) 0.0250(8) -0.0023(6) -0.0081(6) -0.0004(6)
C401 0.0235(12) 0.0282(12) 0.0214(11) -0.0005(9) -0.0004(9) -0.0077(9)
C402 0.0175(11) 0.0313(12) 0.0270(13) -0.0045(10) 0.0005(9) -0.0052(9)
C403 0.0230(11) 0.0294(13) 0.0226(12) -0.0105(9) -0.0014(9) 0.0007(9)
C404 0.0248(11) 0.0200(11) 0.0255(12) -0.0097(9) -0.0059(9) 0.0034(8)
C405 0.0265(11) 0.0188(11) 0.0303(13) -0.0043(9) -0.0028(10) -0.0077(9)
C406 0.0216(11) 0.0221(12) 0.0333(13) -0.0071(10) -0.0032(10) -0.0069(9)
C407 0.0258(12) 0.0195(11) 0.0283(11) -0.0014(9) -0.0074(9) -0.0068(9)
C408 0.0267(12) 0.0197(10) 0.0268(11) -0.0064(9) -0.0104(9) -0.0009(10)
C409 0.0296(13) 0.0320(12) 0.0172(10) -0.0072(9) -0.0057(9) -0.0002(11)
C410 0.0304(12) 0.0316(12) 0.0168(11) -0.0007(9) -0.0070(10) -0.0007(10)
C411 0.0258(11) 0.0387(15) 0.0192(11) -0.0017(10) 0.0033(9) -0.0038(11)
C412 0.0252(12) 0.0339(14) 0.0255(11) 0.0009(10) 0.0037(10) -0.0100(10)
C413 0.0314(12) 0.0174(11) 0.0250(12) 0.0016(9) -0.0095(10) -0.0006(9)
C414 0.0266(12) 0.0251(12) 0.0233(12) -0.0004(9) -0.0102(9) 0.0028(9)
C415 0.0189(10) 0.0258(12) 0.0358(13) -0.0105(9) -0.0116(10) 0.0035(9)
C416 0.0155(10) 0.0279(12) 0.0333(13) -0.0119(9) -0.0025(9) -0.0021(9)
Cl1 0.0444(4) 0.0390(4) 0.0410(4) -0.0072(3) -0.0232(3) 0.0065(3)
Cl2 0.0327(3) 0.0353(4) 0.0307(3) -0.0114(3) -0.0059(3) 0.0036(3)
C1S 0.0281(12) 0.0237(13) 0.0320(12) -0.0053(10) -0.0096(10) -0.0020(9)
C2S 0.0243(11) 0.0235(12) 0.0299(12) -0.0075(10) -0.0054(9) -0.0024(9)
C3S 0.0296(13) 0.0272(13) 0.0355(14) -0.0069(10) -0.0126(10) -0.0044(10)
C4S 0.0290(13) 0.0286(14) 0.0528(15) -0.0113(12) -0.0142(12) 0.0027(11)
C5S 0.0322(13) 0.0287(14) 0.0458(14) -0.0154(12) -0.0027(12) -0.0003(11)
C6S 0.0397(14) 0.0282(14) 0.0319(14) -0.0092(11) -0.0064(11) -0.0041(10)
Cl3 0.0396(4) 0.0239(3) 0.0271(3) -0.0002(2) -0.0047(3) 0.0059(3)
Cl4 0.0411(4) 0.0341(4) 0.0321(3) 0.0021(3) -0.0088(3) -0.0225(3)
C11S 0.0257(10) 0.0185(10) 0.0162(11) -0.0014(8) -0.0070(9) -0.0022(8)
C12S 0.0280(10) 0.0229(10) 0.0140(11) -0.0019(9) -0.0056(9) -0.0099(8)
C13S 0.0253(12) 0.0358(11) 0.0160(11) -0.0084(10) -0.0073(9) -0.0001(9)
C14S 0.0410(12) 0.0239(11) 0.0191(12) -0.0069(9) -0.0125(10) 0.0050(10)
C15S 0.0435(13) 0.0184(10) 0.0205(12) -0.0006(9) -0.0121(10) -0.0084(10)
C16S 0.0255(12) 0.0265(11) 0.0227(12) 0.0010(10) -0.0079(10) -0.0080(9)
Cl5 0.0190(3) 0.0266(4) 0.0331(4) -0.0038(3) -0.0103(3) 0.0023(3)
Cl6 0.0305(4) 0.0228(4) 0.0306(4) -0.0054(3) -0.0019(3) -0.0077(3)
C21S 0.0158(11) 0.0251(12) 0.0153(13) -0.0062(11) -0.0067(11) 0.0019(9)
C22S 0.0203(12) 0.0238(12) 0.0165(14) -0.0038(11) -0.0041(11) -0.0014(10)
C23S 0.0155(13) 0.0367(13) 0.0245(15) -0.0052(12) -0.0062(12) -0.0041(11)
C24S 0.0238(14) 0.0343(14) 0.0209(14) -0.0040(12) -0.0107(13) 0.0092(12)
C25S 0.0322(15) 0.0236(14) 0.0169(14) 0.0002(11) -0.0063(13) 0.0006(10)
C26S 0.0200(14) 0.0278(13) 0.0172(14) -0.0016(11) -0.0015(12) -0.0054(10)
Cl7 0.123(9) 0.076(5) 0.159(11) -0.014(6) -0.073(8) 0.018(5)
Cl8 0.132(9) 0.137(9) 0.203(15) -0.023(9) -0.088(10) -0.042(8)
C31S 0.103(13) 0.054(9) 0.13(3) -0.049(11) -0.07(2) 0.025(6)
C32S 0.076(9) 0.084(7) 0.024(12) -0.017(11) -0.027(13) 0.007(6)
C33S 0.045(6) 0.085(6) 0.018(7) -0.023(7) -0.011(7) 0.026(5)
C34S 0.054(7) 0.075(6) 0.035(8) -0.002(8) -0.012(8) 0.021(5)
C35S 0.040(6) 0.079(6) 0.023(7) 0.002(8) 0.004(7) 0.016(6)
C36S 0.092(11) 0.067(7) 0.072(18) -0.037(10) -0.072(16) 0.026(6)

loop_
_atom_type_symbol
_atom_type_description
_atom_type_scat_dispersion_real
_atom_type_scat_dispersion_imag
_atom_type_scat_source
C C 0.0033 0.0016 'International Tables Vol C Tables 4.2.6.8 and 6.1.1.4'
H H 0.0000 0.0000 'International Tables Vol C Tables 4.2.6.8 and 6.1.1.4'
N N 0.0061 0.0033 'International Tables Vol C Tables 4.2.6.8 and 6.1.1.4'
O O 0.0106 0.0060 'International Tables Vol C Tables 4.2.6.8 and 6.1.1.4'
Na Na 0.0362 0.0249 'International Tables Vol C Tables 4.2.6.8 and 6.1.1.4'
Cl Cl 0.1484 0.1585 'International Tables Vol C Tables 4.2.6.8 and 6.1.1.4'

loop_
_geom_angle_atom_site_label_1
_geom_angle_atom_site_label_2
_geom_angle_atom_site_label_3
_geom_angle
_geom_angle_site_symmetry_3
C106 C101 C105 109.82(18) .
C106 C101 C102 109.22(18) .
C105 C101 C102 99.23(18) .
C106 C101 C101 113.5(2) 2_665
C105 C101 C101 112.1(2) 2_665
C102 C101 C101 112.1(2) 2_665
C107 C102 C103 118.4(2) .
C107 C102 C101 123.0(2) .
C103 C102 C101 110.8(2) .
C108 C103 C102 120.9(2) .
C108 C103 C104 120.0(2) .
C102 C103 C104 108.6(2) .
C109 C104 C105 121.3(2) .
C109 C104 C103 119.6(2) .
C105 C104 C103 108.5(2) .
C110 C105 C104 118.9(2) .
C110 C105 C101 122.7(2) .
C104 C105 C101 110.5(2) .
C113 C106 C112 106.5(2) .
C113 C106 C101 122.9(2) .
C112 C106 C101 122.4(2) .
C102 C107 C115 120.7(2) .
C102 C107 C114 120.6(2) .
C115 C107 C114 107.6(2) .
C103 C108 C116 119.9(2) .
C103 C108 C117 119.0(2) .
C116 C108 C117 107.6(2) .
C104 C109 C119 119.5(2) .
C104 C109 C118 120.3(2) .
C119 C109 C118 106.5(2) .
C105 C110 C111 121.1(2) .
C105 C110 C120 119.8(2) .
C111 C110 C120 107.9(2) .
C112 C111 C122 119.1(2) .
C112 C111 C110 119.2(2) .
C122 C111 C110 107.7(2) .
C111 C112 C106 121.6(2) .
C111 C112 C123 119.4(2) .
C106 C112 C123 109.9(2) .
C114 C113 C106 122.3(2) .
C114 C113 C124 118.6(2) .
C106 C113 C124 109.9(2) .
C113 C114 C107 118.8(2) .
C113 C114 C125 118.8(2) .
C107 C114 C125 107.8(2) .
C116 C115 C126 120.2(2) .
C116 C115 C107 120.2(2) .
C126 C115 C107 109.1(2) .
C115 C116 C108 119.7(2) .
C115 C116 C127 119.5(2) .
C108 C116 C127 109.1(2) .
C118 C117 C108 121.3(2) .
C118 C117 C128 119.1(2) .
C108 C117 C128 107.9(2) .
C117 C118 C129 119.4(2) .
C117 C118 C109 119.7(2) .
C129 C118 C109 109.4(2) .
C120 C119 C109 118.7(2) .
C120 C119 C130 120.1(2) .
C109 C119 C130 109.4(2) .
C119 C120 C121 119.8(2) .
C119 C120 C110 121.7(2) .
C121 C120 C110 107.7(2) .
C132 C121 C120 121.4(2) .
C132 C121 C122 121.4(2) .
C120 C121 C122 108.1(2) .
C133 C122 C111 122.6(2) .
C133 C122 C121 120.4(2) .
C111 C122 C121 108.6(2) .
C134 C123 C124 121.1(2) .
C134 C123 C112 122.8(2) .
C124 C123 C112 107.1(2) .
C135 C124 C123 120.9(2) .
C135 C124 C113 123.6(2) .
C123 C124 C113 106.3(2) .
C136 C125 C126 119.8(2) .
C136 C125 C114 123.4(2) .
C126 C125 C114 108.2(2) .
C137 C126 C115 121.7(2) .
C137 C126 C125 121.7(2) .
C115 C126 C125 107.4(2) .
C138 C127 C128 122.1(2) .
C138 C127 C116 121.3(2) .
C128 C127 C116 107.6(2) .
C139 C128 C127 120.6(2) .
C139 C128 C117 122.2(2) .
C127 C128 C117 107.7(2) .
C140 C129 C118 123.5(2) .
C140 C129 C130 120.0(2) .
C118 C129 C130 107.1(2) .
C131 C130 C119 121.5(2) .
C131 C130 C129 121.5(2) .
C119 C130 C129 107.6(2) .
C130 C131 C142 116.9(2) .
C130 C131 C132 118.5(2) .
C142 C131 C132 118.0(2) .
C143 C132 C121 117.0(2) .
C143 C132 C131 118.4(2) .
C121 C132 C131 118.4(2) .
C144 C133 C122 116.7(2) .
C144 C133 C134 118.1(2) .
C122 C133 C134 117.7(2) .
C123 C134 C145 116.8(2) .
C123 C134 C133 118.0(2) .
C145 C134 C133 118.7(2) .
C146 C135 C124 117.2(2) .
C146 C135 C136 118.3(2) .
C124 C135 C136 117.8(2) .
C147 C136 C125 117.5(2) .
C147 C136 C135 118.2(2) .
C125 C136 C135 117.5(2) .
C148 C137 C126 116.8(2) .
C148 C137 C138 118.3(2) .
C126 C137 C138 118.2(2) .
C127 C138 C149 116.0(2) .
C127 C138 C137 118.8(2) .
C149 C138 C137 118.6(2) .
C150 C139 C128 116.7(2) .
C150 C139 C140 118.4(2) .
C128 C139 C140 118.2(2) .
C141 C140 C129 118.0(2) .
C141 C140 C139 118.0(2) .
C129 C140 C139 117.3(2) .
C140 C141 C142 120.8(2) .
C140 C141 C152 121.9(2) .
C142 C141 C152 107.8(2) .
C131 C142 C153 122.4(2) .
C131 C142 C141 120.4(2) .
C153 C142 C141 108.0(2) .
C132 C143 C144 120.9(2) .
C132 C143 C154 121.6(2) .
C144 C143 C154 107.8(2) .
C133 C144 C143 121.4(2) .
C133 C144 C155 121.5(2) .
C143 C144 C155 108.0(2) .
C134 C145 C146 120.7(2) .
C134 C145 C156 121.9(2) .
C146 C145 C156 108.1(2) .
C135 C146 C145 121.1(2) .
C135 C146 C157 122.0(2) .
C145 C146 C157 107.5(2) .
C136 C147 C148 122.0(2) .
C136 C147 C158 122.4(2) .
C148 C147 C158 106.3(2) .
C137 C148 C159 121.1(2) .
C137 C148 C147 119.9(2) .
C159 C148 C147 109.0(2) .
C138 C149 C160 121.5(2) .
C138 C149 C150 120.7(2) .
C160 C149 C150 109.0(2) .
C139 C150 C149 121.4(2) .
C139 C150 C151 122.2(2) .
C149 C150 C151 106.8(2) .
C152 C151 C161 120.9(2) .
C152 C151 C150 118.6(2) .
C161 C151 C150 108.8(2) .
C151 C152 C141 120.7(2) .
C151 C152 C162 120.1(2) .
C141 C152 C162 107.7(2) .
C154 C153 C162 120.1(3) .
C154 C153 C142 119.1(2) .
C162 C153 C142 108.7(2) .
C153 C154 C163 120.1(2) .
C153 C154 C143 120.3(2) .
C163 C154 C143 108.5(2) .
C156 C155 C144 120.2(2) .
C156 C155 C163 119.9(3) .
C144 C155 C163 108.5(2) .
C155 C156 C164 120.2(2) .
C155 C156 C145 119.3(2) .
C164 C156 C145 108.5(2) .
C158 C157 C164 120.3(2) .
C158 C157 C146 120.1(2) .
C164 C157 C146 108.3(2) .
C157 C158 C165 120.1(2) .
C157 C158 C147 118.9(2) .
C165 C158 C147 109.6(2) .
C160 C159 C148 120.6(2) .
C160 C159 C165 119.6(2) .
C148 C159 C165 108.2(2) .
C159 C160 C149 119.7(2) .
C159 C160 C161 120.3(2) .
C149 C160 C161 108.1(2) .
C167 C161 C151 119.9(2) .
C167 C161 C160 120.6(2) .
C151 C161 C160 107.3(2) .
C168 C162 C153 120.8(2) .
C168 C162 C152 119.1(2) .
C153 C162 C152 107.8(2) .
C169 C163 C154 120.5(2) .
C169 C163 C155 120.2(3) .
C154 C163 C155 107.2(2) .
C170 C164 C156 120.5(2) .
C170 C164 C157 119.6(2) .
C156 C164 C157 107.6(2) .
C166 C165 C158 120.4(3) .
C166 C165 C159 120.6(2) .
C158 C165 C159 106.9(2) .
C165 C166 C170 120.5(2) .
C165 C166 C167 119.9(2) .
C170 C166 C167 107.2(2) .
C161 C167 C168 120.5(2) .
C161 C167 C166 119.1(2) .
C168 C167 C166 107.4(2) .
C162 C168 C167 119.5(2) .
C162 C168 C169 118.9(2) .
C167 C168 C169 108.6(2) .
C163 C169 C170 120.0(2) .
C163 C169 C168 119.8(2) .
C170 C169 C168 107.7(2) .
C164 C170 C169 119.1(3) .
C164 C170 C166 119.2(2) .
C169 C170 C166 109.0(2) .
C206 C201 C205 109.52(18) .
C206 C201 C202 109.36(18) .
C205 C201 C202 99.76(17) .
C206 C201 C201 113.8(2) 2_676
C205 C201 C201 111.7(2) 2_676
C202 C201 C201 111.8(2) 2_676
C207 C202 C203 118.9(2) .
C207 C202 C201 123.0(2) .
C203 C202 C201 110.5(2) .
C208 C203 C202 121.5(2) .
C208 C203 C204 119.8(2) .
C202 C203 C204 108.39(19) .
C209 C204 C205 121.4(2) .
C209 C204 C203 119.6(2) .
C205 C204 C203 108.6(2) .
C210 C205 C204 118.8(2) .
C210 C205 C201 123.2(2) .
C204 C205 C201 110.32(19) .
C213 C206 C212 106.7(2) .
C213 C206 C201 122.5(2) .
C212 C206 C201 122.4(2) .
C202 C207 C215 120.1(2) .
C202 C207 C214 121.5(2) .
C215 C207 C214 106.9(2) .
C203 C208 C216 118.9(2) .
C203 C208 C217 119.8(2) .
C216 C208 C217 107.2(2) .
C204 C209 C219 119.1(2) .
C204 C209 C218 119.9(2) .
C219 C209 C218 107.3(2) .
C205 C210 C220 120.3(2) .
C205 C210 C211 121.3(2) .
C220 C210 C211 107.1(2) .
C212 C211 C222 119.7(2) .
C212 C211 C210 117.9(2) .
C222 C211 C210 107.9(2) .
C211 C212 C206 122.7(2) .
C211 C212 C223 118.7(2) .
C206 C212 C223 109.2(2) .
C214 C213 C206 122.8(2) .
C214 C213 C224 118.7(2) .
C206 C213 C224 109.5(2) .
C213 C214 C225 120.1(2) .
C213 C214 C207 117.8(2) .
C225 C214 C207 108.2(2) .
C216 C215 C226 120.4(2) .
C216 C215 C207 120.5(2) .
C226 C215 C207 108.5(2) .
C215 C216 C208 120.0(2) .
C215 C216 C227 119.5(2) .
C208 C216 C227 108.8(2) .
C218 C217 C208 120.4(2) .
C218 C217 C228 119.6(2) .
C208 C217 C228 108.6(2) .
C217 C218 C209 120.5(2) .
C217 C218 C229 119.7(2) .
C209 C218 C229 108.5(2) .
C220 C219 C209 119.9(2) .
C220 C219 C230 119.3(2) .
C209 C219 C230 108.8(2) .
C219 C220 C221 120.3(2) .
C219 C220 C210 120.4(2) .
C221 C220 C210 108.7(2) .
C232 C221 C222 121.9(2) .
C232 C221 C220 121.3(2) .
C222 C221 C220 107.7(2) .
C233 C222 C211 122.6(2) .
C233 C222 C221 120.1(2) .
C211 C222 C221 108.7(2) .
C224 C223 C234 121.7(2) .
C224 C223 C212 107.1(2) .
C234 C223 C212 122.0(2) .
C223 C224 C235 121.7(2) .
C223 C224 C213 107.1(2) .
C235 C224 C213 121.9(2) .
C236 C225 C214 122.4(2) .
C236 C225 C226 120.1(2) .
C214 C225 C226 108.5(2) .
C237 C226 C225 121.9(2) .
C237 C226 C215 121.1(2) .
C225 C226 C215 107.9(2) .
C238 C227 C228 121.1(2) .
C238 C227 C216 121.6(2) .
C228 C227 C216 108.0(2) .
C239 C228 C227 121.4(2) .
C239 C228 C217 121.7(2) .
C227 C228 C217 107.4(2) .
C240 C229 C230 121.1(2) .
C240 C229 C218 121.9(2) .
C230 C229 C218 107.4(2) .
C231 C230 C229 121.4(2) .
C231 C230 C219 121.7(2) .
C229 C230 C219 107.9(2) .
C242 C231 C230 116.2(2) .
C242 C231 C232 119.0(2) .
C230 C231 C232 118.4(2) .
C221 C232 C243 116.6(2) .
C221 C232 C231 118.8(2) .
C243 C232 C231 118.0(2) .
C244 C233 C222 116.6(2) .
C244 C233 C234 118.6(2) .
C222 C233 C234 117.8(2) .
C223 C234 C245 115.8(2) .
C223 C234 C233 118.7(2) .
C245 C234 C233 118.7(2) .
C224 C235 C246 115.9(2) .
C224 C235 C236 118.8(2) .
C246 C235 C236 118.5(2) .
C247 C236 C225 116.9(2) .
C247 C236 C235 118.4(2) .
C225 C236 C235 117.6(2) .
C248 C237 C226 116.2(2) .
C248 C237 C238 118.3(2) .
C226 C237 C238 118.6(2) .
C227 C238 C249 116.2(2) .
C227 C238 C237 118.6(2) .
C249 C238 C237 118.6(2) .
C250 C239 C228 116.2(2) .
C250 C239 C240 118.7(2) .
C228 C239 C240 118.5(2) .
C229 C240 C241 116.3(2) .
C229 C240 C239 118.4(2) .
C241 C240 C239 118.5(2) .
C240 C241 C242 121.0(2) .
C240 C241 C252 121.5(2) .
C242 C241 C252 108.1(2) .
C231 C242 C241 121.4(2) .
C231 C242 C253 121.3(2) .
C241 C242 C253 108.0(2) .
C232 C243 C244 120.6(2) .
C232 C243 C254 121.6(2) .
C244 C243 C254 108.2(2) .
C233 C244 C243 121.9(2) .
C233 C244 C255 121.5(2) .
C243 C244 C255 107.8(2) .
C234 C245 C246 121.1(2) .
C234 C245 C256 121.2(2) .
C246 C245 C256 108.0(2) .
C235 C246 C245 121.2(2) .
C235 C246 C257 121.7(2) .
C245 C246 C257 108.0(2) .
C236 C247 C248 121.7(2) .
C236 C247 C258 121.9(2) .
C248 C247 C258 107.7(2) .
C237 C248 C247 121.0(2) .
C237 C248 C259 121.6(2) .
C247 C248 C259 108.2(2) .
C238 C249 C250 121.3(2) .
C238 C249 C260 121.4(2) .
C250 C249 C260 108.2(2) .
C239 C250 C249 121.2(2) .
C239 C250 C251 121.5(2) .
C249 C250 C251 107.7(2) .
C252 C251 C261 120.2(2) .
C252 C251 C250 119.6(2) .
C261 C251 C250 108.6(2) .
C251 C252 C241 119.9(2) .
C251 C252 C262 120.0(2) .
C241 C252 C262 108.3(2) .
C254 C253 C262 120.5(2) .
C254 C253 C242 119.4(2) .
C262 C253 C242 108.2(2) .
C253 C254 C243 120.5(2) .
C253 C254 C263 120.1(2) .
C243 C254 C263 108.4(2) .
C256 C255 C263 120.0(2) .
C256 C255 C244 120.2(2) .
C263 C255 C244 108.3(2) .
C255 C256 C264 120.5(2) .
C255 C256 C245 119.4(2) .
C264 C256 C245 108.2(2) .
C258 C257 C264 119.9(2) .
C258 C257 C246 119.3(2) .
C264 C257 C246 108.6(2) .
C257 C258 C265 120.2(2) .
C257 C258 C247 119.9(2) .
C265 C258 C247 108.5(2) .
C260 C259 C248 120.3(2) .
C260 C259 C265 120.2(2) .
C248 C259 C265 108.4(2) .
C259 C260 C261 119.9(2) .
C259 C260 C249 119.4(2) .
C261 C260 C249 108.4(2) .
C267 C261 C260 120.3(2) .
C267 C261 C251 120.1(2) .
C260 C261 C251 107.0(2) .
C268 C262 C253 120.2(2) .
C268 C262 C252 119.8(2) .
C253 C262 C252 107.3(2) .
C269 C263 C255 120.1(2) .
C269 C263 C254 120.1(2) .
C255 C263 C254 107.4(2) .
C270 C264 C257 120.2(2) .
C270 C264 C256 119.8(2) .
C257 C264 C256 107.3(2) .
C266 C265 C258 120.2(2) .
C266 C265 C259 120.1(2) .
C258 C265 C259 107.2(2) .
C265 C266 C270 119.6(2) .
C265 C266 C267 119.9(2) .
C270 C266 C267 108.3(2) .
C261 C267 C268 119.7(2) .
C261 C267 C266 119.6(2) .
C268 C267 C266 108.0(2) .
C262 C268 C267 120.2(2) .
C262 C268 C269 119.2(2) .
C267 C268 C269 108.2(2) .
C263 C269 C270 119.9(2) .
C263 C269 C268 120.0(2) .
C270 C269 C268 107.8(2) .
C264 C270 C266 119.8(2) .
C264 C270 C269 119.7(2) .
C266 C270 C269 107.7(2) .
O34 Na1 O35 124.07(8) .
O34 Na1 O32 91.85(7) .
O35 Na1 O32 105.80(6) .
O34 Na1 O33 67.67(6) .
O35 Na1 O33 110.15(7) .
O32 Na1 O33 144.04(7) .
O34 Na1 O31 114.86(7) .
O35 Na1 O31 121.04(7) .
O32 Na1 O31 68.78(6) .
O33 Na1 O31 92.58(6) .
O34 Na1 N32 69.66(7) .
O35 Na1 N32 69.13(7) .
O32 Na1 N32 68.04(6) .
O33 Na1 N32 125.16(7) .
O31 Na1 N32 136.71(7) .
O34 Na1 N31 136.17(7) .
O35 Na1 N31 70.42(7) .
O32 Na1 N31 126.22(7) .
O33 Na1 N31 68.55(6) .
O31 Na1 N31 69.11(6) .
N32 Na1 N31 139.52(8) .
O34 Na1 C309 48.59(7) .
O35 Na1 C309 133.89(7) .
O32 Na1 C309 118.99(7) .
O33 Na1 C309 26.20(6) .
O31 Na1 C309 86.87(7) .
N32 Na1 C309 116.92(8) .
N31 Na1 C309 90.23(7) .
C307 N31 C313 112.01(19) .
C307 N31 C301 111.2(2) .
C313 N31 C301 110.46(19) .
C307 N31 Na1 108.32(14) .
C313 N31 Na1 105.78(15) .
C301 N31 Na1 108.83(14) .
C312 N32 C306 113.1(2) .
C312 N32 C316 111.1(2) .
C306 N32 C316 110.5(2) .
C312 N32 Na1 102.67(15) .
C306 N32 Na1 110.23(14) .
C316 N32 Na1 108.95(16) .
C302 O31 C303 113.06(17) .
C302 O31 Na1 103.92(13) .
C303 O31 Na1 110.86(13) .
C304 O32 C305 112.77(17) .
C304 O32 Na1 116.83(13) .
C305 O32 Na1 116.84(13) .
C309 O33 C308 113.17(19) .
C309 O33 Na1 104.62(14) .
C308 O33 Na1 116.29(14) .
C310 O34 C311 114.7(2) .
C310 O34 Na1 117.73(15) .
C311 O34 Na1 119.32(17) .
C314 O35 C315 112.74(19) .
C314 O35 Na1 115.04(14) .
C315 O35 Na1 115.80(16) .
N31 C301 C302 111.83(19) .
O31 C302 C301 107.56(19) .
O31 C303 C304 112.66(18) .
O32 C304 C303 106.99(18) .
O32 C305 C306 107.27(18) .
N32 C306 C305 111.0(2) .
N31 C307 C308 111.6(2) .
O33 C308 C307 107.2(2) .
O33 C309 C310 106.9(2) .
O33 C309 Na1 49.18(11) .
C310 C309 Na1 82.96(14) .
O34 C310 C309 107.4(2) .
O34 C311 C312 110.2(2) .
N32 C312 C311 113.7(2) .
N31 C313 C314 113.1(2) .
O35 C314 C313 107.69(19) .
O35 C315 C316 107.7(2) .
N32 C316 C315 112.8(2) .
O45 Na2 O42 116.54(6) .
O45 Na2 O44 99.89(6) .
O42 Na2 O44 104.73(6) .
O45 Na2 O43 122.45(7) .
O42 Na2 O43 121.00(7) .
O44 Na2 O43 67.14(6) .
O45 Na2 O41 101.37(6) .
O42 Na2 O41 68.96(6) .
O44 Na2 O41 158.36(7) .
O43 Na2 O41 97.68(6) .
O45 Na2 N44 69.13(6) .
O42 Na2 N44 68.29(6) .
O44 Na2 N44 67.63(6) .
O43 Na2 N44 134.63(7) .
O41 Na2 N44 124.45(7) .
O45 Na2 N43 68.42(6) .
O42 Na2 N43 135.58(7) .
O44 Na2 N43 118.23(7) .
O43 Na2 N43 70.54(6) .
O41 Na2 N43 66.92(6) .
N44 Na2 N43 137.50(7) .
C401 N43 C407 111.99(19) .
C401 N43 C413 111.21(19) .
C407 N43 C413 110.12(19) .
C401 N43 Na2 104.95(14) .
C407 N43 Na2 110.01(14) .
C413 N43 Na2 108.38(14) .
C406 N44 C416 111.7(2) .
C406 N44 C412 110.5(2) .
C416 N44 C412 111.36(19) .
C406 N44 Na2 109.14(14) .
C416 N44 Na2 105.35(14) .
C412 N44 Na2 108.62(15) .
C408 O41 C409 112.71(18) .
C408 O41 Na2 113.22(13) .
C409 O41 Na2 112.30(14) .
C411 O42 C410 113.69(19) .
C411 O42 Na2 113.03(14) .
C410 O42 Na2 111.75(13) .
C403 O43 C402 112.81(18) .
C403 O43 Na2 114.33(13) .
C402 O43 Na2 113.32(13) .
C405 O44 C404 112.84(18) .
C405 O44 Na2 114.61(14) .
C404 O44 Na2 113.09(13) .
C415 O45 C414 112.14(18) .
C415 O45 Na2 117.80(14) .
C414 O45 Na2 112.54(13) .
N43 C401 C402 112.3(2) .
O43 C402 C401 112.40(19) .
O43 C403 C404 107.92(19) .
O44 C404 C403 106.95(19) .
O44 C405 C406 107.24(19) .
N44 C406 C405 112.0(2) .
N43 C407 C408 111.16(19) .
O41 C408 C407 106.88(19) .
O41 C409 C410 106.96(19) .
O42 C410 C409 111.7(2) .
O42 C411 C412 107.2(2) .
N44 C412 C411 112.4(2) .
N43 C413 C414 112.7(2) .
O45 C414 C413 107.96(19) .
O45 C415 C416 108.5(2) .
N44 C416 C415 112.41(19) .
C2S C1S C6S 120.04(12) .
C2S C1S Cl1 120.89(11) .
C6S C1S Cl1 119.07(11) .
C3S C2S C1S 120.02(12) .
C3S C2S Cl2 119.04(11) .
C1S C2S Cl2 120.91(11) .
C2S C3S C4S 119.96(13) .
C5S C4S C3S 120.01(14) .
C4S C5S C6S 120.06(14) .
C1S C6S C5S 119.88(13) .
C12S C11S C16S 119.94(11) .
C12S C11S Cl3 121.03(10) .
C16S C11S Cl3 119.02(11) .
C11S C12S C13S 120.02(11) .
C11S C12S Cl4 120.75(10) .
C13S C12S Cl4 119.23(11) .
C12S C13S C14S 119.98(13) .
C15S C14S C13S 119.92(13) .
C14S C15S C16S 120.07(13) .
C15S C16S C11S 120.02(13) .
C22S C21S C26S 120.0 .
C22S C21S Cl5 120.71(8) .
C26S C21S Cl5 119.26(8) .
C23S C22S C21S 120.0 .
C23S C22S Cl6 119.25(8) .
C21S C22S Cl6 120.72(8) .
C22S C23S C24S 120.0 .
C25S C24S C23S 120.0 .
C24S C25S C26S 120.0 .
C25S C26S C21S 120.0 .
C32S C31S C36S 120.0 .
C32S C31S Cl7 120.54(18) .
C36S C31S Cl7 118.78(17) .
C33S C32S C31S 120.0 .
C33S C32S Cl8 119.18(15) .
C31S C32S Cl8 120.75(15) .
C32S C33S C34S 120.0 .
C33S C34S C35S 120.0 .
C34S C35S C36S 120.0 .
C35S C36S C31S 120.0 .

loop_
_geom_bond_atom_site_label_1
_geom_bond_atom_site_label_2
_geom_bond_distance
_geom_bond_site_symmetry_2
C101 C106 1.513(3) .
C101 C105 1.540(3) .
C101 C102 1.545(3) .
C101 C101 1.587(4) 2_665
C102 C107 1.396(3) .
C102 C103 1.423(3) .
C103 C108 1.413(3) .
C103 C104 1.441(3) .
C104 C109 1.407(3) .
C104 C105 1.434(3) .
C105 C110 1.376(3) .
C106 C113 1.406(3) .
C106 C112 1.420(3) .
C107 C115 1.443(3) .
C107 C114 1.447(3) .
C108 C116 1.419(4) .
C108 C117 1.446(3) .
C109 C119 1.434(4) .
C109 C118 1.440(4) .
C110 C111 1.449(3) .
C110 C120 1.450(3) .
C111 C112 1.389(3) .
C111 C122 1.431(3) .
C112 C123 1.439(3) .
C113 C114 1.394(3) .
C113 C124 1.457(3) .
C114 C125 1.450(3) .
C115 C116 1.385(4) .
C115 C126 1.435(4) .
C116 C127 1.451(4) .
C117 C118 1.377(4) .
C117 C128 1.459(4) .
C118 C129 1.438(4) .
C119 C120 1.381(4) .
C119 C130 1.436(4) .
C120 C121 1.436(4) .
C121 C132 1.415(4) .
C121 C122 1.442(4) .
C122 C133 1.428(4) .
C123 C134 1.410(3) .
C123 C124 1.432(4) .
C124 C135 1.405(3) .
C125 C136 1.416(4) .
C125 C126 1.450(4) .
C126 C137 1.422(4) .
C127 C138 1.414(4) .
C127 C128 1.429(4) .
C128 C139 1.414(4) .
C129 C140 1.409(4) .
C129 C130 1.445(4) .
C130 C131 1.404(4) .
C131 C142 1.423(4) .
C131 C132 1.474(4) .
C132 C143 1.410(4) .
C133 C144 1.414(4) .
C133 C134 1.468(4) .
C134 C145 1.415(4) .
C135 C146 1.405(4) .
C135 C136 1.480(4) .
C136 C147 1.402(4) .
C137 C148 1.418(4) .
C137 C138 1.467(4) .
C138 C149 1.420(4) .
C139 C150 1.408(4) .
C139 C140 1.478(4) .
C140 C141 1.404(4) .
C141 C142 1.443(4) .
C141 C152 1.447(4) .
C142 C153 1.436(4) .
C143 C144 1.442(4) .
C143 C154 1.451(4) .
C144 C155 1.448(4) .
C145 C146 1.436(4) .
C145 C156 1.442(4) .
C146 C157 1.447(4) .
C147 C148 1.450(4) .
C147 C158 1.457(4) .
C148 C159 1.437(4) .
C149 C160 1.430(4) .
C149 C150 1.444(4) .
C150 C151 1.459(3) .
C151 C152 1.370(4) .
C151 C161 1.437(4) .
C152 C162 1.452(4) .
C153 C154 1.381(4) .
C153 C162 1.431(4) .
C154 C163 1.448(4) .
C155 C156 1.378(4) .
C155 C163 1.449(4) .
C156 C164 1.430(4) .
C157 C158 1.381(4) .
C157 C164 1.442(4) .
C158 C165 1.436(4) .
C159 C160 1.376(4) .
C159 C165 1.459(4) .
C160 C161 1.459(4) .
C161 C167 1.381(4) .
C162 C168 1.414(4) .
C163 C169 1.393(4) .
C164 C170 1.412(4) .
C165 C166 1.378(4) .
C166 C170 1.441(4) .
C166 C167 1.472(4) .
C167 C168 1.438(4) .
C168 C169 1.448(4) .
C169 C170 1.436(4) .
C201 C206 1.519(3) .
C201 C205 1.537(3) .
C201 C202 1.538(3) .
C201 C201 1.582(4) 2_676
C202 C207 1.379(3) .
C202 C203 1.428(3) .
C203 C208 1.403(3) .
C203 C204 1.446(3) .
C204 C209 1.404(3) .
C204 C205 1.429(3) .
C205 C210 1.380(3) .
C206 C213 1.411(3) .
C206 C212 1.416(3) .
C207 C215 1.449(3) .
C207 C214 1.455(3) .
C208 C216 1.429(3) .
C208 C217 1.444(3) .
C209 C219 1.424(4) .
C209 C218 1.442(3) .
C210 C220 1.442(3) .
C210 C211 1.463(3) .
C211 C212 1.395(4) .
C211 C222 1.431(3) .
C212 C223 1.464(3) .
C213 C214 1.393(3) .
C213 C224 1.461(3) .
C214 C225 1.434(3) .
C215 C216 1.381(4) .
C215 C226 1.439(3) .
C216 C227 1.449(3) .
C217 C218 1.377(4) .
C217 C228 1.452(3) .
C218 C229 1.447(3) .
C219 C220 1.389(4) .
C219 C230 1.446(3) .
C220 C221 1.441(3) .
C221 C232 1.414(3) .
C221 C222 1.439(4) .
C222 C233 1.430(3) .
C223 C224 1.406(4) .
C223 C234 1.419(3) .
C224 C235 1.420(3) .
C225 C236 1.429(4) .
C225 C226 1.436(4) .
C226 C237 1.424(3) .
C227 C238 1.412(4) .
C227 C228 1.430(4) .
C228 C239 1.417(3) .
C229 C240 1.416(3) .
C229 C230 1.430(4) .
C230 C231 1.416(4) .
C231 C242 1.413(3) .
C231 C232 1.468(4) .
C232 C243 1.416(4) .
C233 C244 1.409(3) .
C233 C234 1.460(4) .
C234 C245 1.423(3) .
C235 C246 1.421(3) .
C235 C236 1.466(4) .
C236 C247 1.407(3) .
C237 C248 1.414(4) .
C237 C238 1.467(4) .
C238 C249 1.421(3) .
C239 C250 1.414(3) .
C239 C240 1.461(4) .
C240 C241 1.419(3) .
C241 C242 1.430(4) .
C241 C252 1.445(3) .
C242 C253 1.452(4) .
C243 C244 1.439(4) .
C243 C254 1.442(3) .
C244 C255 1.450(3) .
C245 C246 1.427(4) .
C245 C256 1.453(3) .
C246 C257 1.448(3) .
C247 C248 1.438(4) .
C247 C258 1.448(4) .
C248 C259 1.440(3) .
C249 C250 1.426(4) .
C249 C260 1.448(3) .
C250 C251 1.451(3) .
C251 C252 1.379(4) .
C251 C261 1.444(4) .
C252 C262 1.448(3) .
C253 C254 1.375(4) .
C253 C262 1.442(4) .
C254 C263 1.447(4) .
C255 C256 1.375(4) .
C255 C263 1.446(4) .
C256 C264 1.445(4) .
C257 C258 1.382(4) .
C257 C264 1.438(4) .
C258 C265 1.445(4) .
C259 C260 1.382(4) .
C259 C265 1.448(4) .
C260 C261 1.443(4) .
C261 C267 1.398(3) .
C262 C268 1.399(4) .
C263 C269 1.391(4) .
C264 C270 1.395(4) .
C265 C266 1.389(4) .
C266 C270 1.445(4) .
C266 C267 1.447(3) .
C267 C268 1.435(4) .
C268 C269 1.453(3) .
C269 C270 1.448(4) .
Na1 O34 2.376(2) .
Na1 O35 2.3848(19) .
Na1 O32 2.4056(17) .
Na1 O33 2.4264(18) .
Na1 O31 2.5000(18) .
Na1 N32 2.578(2) .
Na1 N31 2.582(2) .
Na1 C309 3.103(3) .
N31 C307 1.465(3) .
N31 C313 1.469(3) .
N31 C301 1.476(3) .
N32 C312 1.463(3) .
N32 C306 1.467(3) .
N32 C316 1.471(3) .
O31 C302 1.429(3) .
O31 C303 1.430(3) .
O32 C304 1.421(3) .
O32 C305 1.426(3) .
O33 C309 1.416(3) .
O33 C308 1.427(3) .
O34 C310 1.409(3) .
O34 C311 1.432(3) .
O35 C314 1.417(3) .
O35 C315 1.424(3) .
C301 C302 1.506(3) .
C303 C304 1.509(3) .
C305 C306 1.513(3) .
C307 C308 1.507(4) .
C309 C310 1.505(4) .
C311 C312 1.502(5) .
C313 C314 1.511(4) .
C315 C316 1.508(4) .
Na2 O45 2.4003(18) .
Na2 O42 2.4541(18) .
Na2 O44 2.4686(18) .
Na2 O43 2.4724(18) .
Na2 O41 2.4938(18) .
Na2 N44 2.630(2) .
Na2 N43 2.639(2) .
N43 C401 1.467(3) .
N43 C407 1.469(3) .
N43 C413 1.476(3) .
N44 C406 1.472(3) .
N44 C416 1.471(3) .
N44 C412 1.472(3) .
O41 C408 1.426(3) .
O41 C409 1.426(3) .
O42 C411 1.429(3) .
O42 C410 1.435(3) .
O43 C403 1.429(3) .
O43 C402 1.431(3) .
O44 C405 1.425(3) .
O44 C404 1.426(3) .
O45 C415 1.419(3) .
O45 C414 1.426(3) .
C401 C402 1.518(4) .
C403 C404 1.496(4) .
C405 C406 1.508(3) .
C407 C408 1.508(3) .
C409 C410 1.500(4) .
C411 C412 1.513(4) .
C413 C414 1.506(4) .
C415 C416 1.508(4) .
Cl1 C1S 1.7275(14) .
Cl2 C2S 1.7265(13) .
C1S C2S 1.3893(13) .
C1S C6S 1.3896(14) .
C2S C3S 1.3885(14) .
C3S C4S 1.3893(14) .
C4S C5S 1.3886(15) .
C5S C6S 1.3898(15) .
Cl3 C11S 1.7286(13) .
Cl4 C12S 1.7272(13) .
C11S C12S 1.3889(13) .
C11S C16S 1.3893(14) .
C12S C13S 1.3896(14) .
C13S C14S 1.3905(14) .
C14S C15S 1.3882(15) .
C15S C16S 1.3887(14) .
Cl5 C21S 1.7249(11) .
Cl6 C22S 1.7261(11) .
C21S C22S 1.3900 .
C21S C26S 1.3900 .
C22S C23S 1.3900 .
C23S C24S 1.3900 .
C24S C25S 1.3900 .
C25S C26S 1.3900 .
Cl7 C31S 1.7287(17) .
Cl8 C32S 1.7262(15) .
C31S C32S 1.3900 .
C31S C36S 1.3900 .
C32S C33S 1.3900 .
C33S C34S 1.3900 .
C34S C35S 1.3900 .
C35S C36S 1.3900 .
